data_4032994
loop_
_publ_author_name
'Teixeira, Filipa A.'
'Marcos, Paula M.'
'Ascenso, Jos\'e R'
'Brancatelli, Giovanna'
'Hickey, Neal'
'Geremia, Silvano'

_publ_section_title
;
 Selective Binding of Spherical and Linear Anions by
 Tetraphenyl(thio)urea-Based Dihomooxacalix[4]arene Receptors.
;
_journal_issue 21
_journal_name_full 'The Journal of organic chemistry'
_journal_page_first 11383
_journal_page_last 11390
_journal_paper_doi 10.1021/acs.joc.7b01801
_journal_volume 82
_journal_year 2017
_chemical_formula_sum 'C163 H245.65 N16 O19.5'
_chemical_formula_weight 2741.39
_space_group_IT_number 14
_symmetry_cell_setting monoclinic
_symmetry_Int_Tables_number 14
_symmetry_space_group_name_Hall '-P 2yn'
_symmetry_space_group_name_H-M 'P 1 21/n 1'
_atom_sites_solution_hydrogens geom
_audit_creation_date 2017-05-24T22:15:32-00:00
_audit_creation_method 'WinGX routine CIF_UPDATE'
_cell_angle_alpha 90
_cell_angle_beta 107.018(3)
_cell_angle_gamma 90
_cell_formula_units_Z 4
_cell_length_a 20.693(3)
_cell_length_b 36.9350(10)
_cell_length_c 23.506(2)
_cell_measurement_reflns_used 59168
_cell_measurement_temperature 100(2)
_cell_measurement_theta_max 28.178
_cell_measurement_theta_min 6.107
_cell_volume 17179(3)
_computing_structure_refinement 'SHELXL-2014/7 (Sheldrick, 2014)'
_diffrn_ambient_temperature 100(2)
_diffrn_measured_fraction_theta_full 0.867
_diffrn_measured_fraction_theta_max 0.867
_diffrn_radiation_wavelength 0.85
_diffrn_reflns_av_R_equivalents 0.0679
_diffrn_reflns_av_unetI/netI 0.0758
_diffrn_reflns_Laue_measured_fraction_full 0.867
_diffrn_reflns_Laue_measured_fraction_max 0.867
_diffrn_reflns_limit_h_max 22
_diffrn_reflns_limit_h_min -22
_diffrn_reflns_limit_k_max 37
_diffrn_reflns_limit_k_min -41
_diffrn_reflns_limit_l_max 22
_diffrn_reflns_limit_l_min -23
_diffrn_reflns_number 59168
_diffrn_reflns_point_group_measured_fraction_full 0.867
_diffrn_reflns_point_group_measured_fraction_max 0.867
_diffrn_reflns_theta_full 28.178
_diffrn_reflns_theta_max 28.178
_diffrn_reflns_theta_min 6.107
_exptl_absorpt_coefficient_mu 0.102
_exptl_absorpt_correction_type none
_exptl_crystal_colour colorless
_exptl_crystal_density_diffrn 1.06
_exptl_crystal_description rod-like
_exptl_crystal_F_000 5967
_exptl_crystal_size_max 0.22
_exptl_crystal_size_mid 0.14
_exptl_crystal_size_min 0.12
_refine_diff_density_max 0.84
_refine_diff_density_min -0.479
_refine_diff_density_rms 0.078
_refine_ls_extinction_coef 0.064(3)
_refine_ls_extinction_expression Fc^*^=kFc[1+0.001xFc^2^\l^3^/sin(2\q)]^-1/4^
_refine_ls_extinction_method 'SHELXL-2014/7 (Sheldrick 2014'
_refine_ls_goodness_of_fit_ref 1.062
_refine_ls_hydrogen_treatment constr
_refine_ls_matrix_type full
_refine_ls_number_parameters 1931
_refine_ls_number_reflns 21388
_refine_ls_number_restraints 129
_refine_ls_restrained_S_all 1.065
_refine_ls_R_factor_all 0.1481
_refine_ls_R_factor_gt 0.1389
_refine_ls_shift/su_max 0.052
_refine_ls_shift/su_mean 0.005
_refine_ls_structure_factor_coef Fsqd
_refine_ls_weighting_details 'w=1/[\s^2^(Fo^2^)+(0.1815P)^2^+41.4125P] where P=(Fo^2^+2Fc^2^)/3'
_refine_ls_weighting_scheme calc
_refine_ls_wR_factor_gt 0.3624
_refine_ls_wR_factor_ref 0.3705
_reflns_Friedel_coverage 0
_reflns_number_gt 18410
_reflns_number_total 21388
_reflns_threshold_expression 'I > 2\s(I)'
_cod_data_source_file jo7b01801_si_001.cif
_cod_data_source_block Compound_2
_cod_depositor_comments 'Adding full bibliography for 4032994.cif.'
_cod_original_sg_symbol_H-M 'P 21/n'
_cod_original_formula_sum 'C163 H245.65 N16 O19.50'
_cod_database_code 4032994
_shelx_estimated_absorpt_t_min 0.978
_shelx_estimated_absorpt_t_max 0.988

loop_
_symmetry_equiv_pos_as_xyz
'x, y, z'
'-x+1/2, y+1/2, -z+1/2'
'-x, -y, -z'
'x-1/2, -y-1/2, z-1/2'

loop_
_atom_site_label
_atom_site_type_symbol
_atom_site_fract_x
_atom_site_fract_y
_atom_site_fract_z
_atom_site_U_iso_or_equiv
_atom_site_adp_type
_atom_site_occupancy
_atom_site_site_symmetry_order
_atom_site_calc_flag
_atom_site_refinement_flags_posn
_atom_site_refinement_flags_adp
_atom_site_refinement_flags_occupancy
_atom_site_disorder_assembly
_atom_site_disorder_group
C1A C 0.6269(2) 0.00044(13) 0.5800(2) 0.0383(11) Uani 1 1 d . . . . .
C1B C 0.6579(2) 0.02779(13) 0.5558(2) 0.0387(11) Uani 1 1 d . . . . .
H1B H 0.6851 0.0211 0.5312 0.046 Uiso 1 1 calc R U . . .
C1C C 0.6503(2) 0.06420(13) 0.5666(2) 0.0349(11) Uani 1 1 d . . . . .
C1D C 0.6085(2) 0.07379(13) 0.6018(2) 0.0392(12) Uani 1 1 d . . . . .
C1E C 0.5824(2) 0.04751(14) 0.6319(2) 0.0428(12) Uani 1 1 d . . . . .
C1F C 0.5910(2) 0.01099(14) 0.6192(2) 0.0431(12) Uani 1 1 d . . . . .
H1F H 0.5719 -0.0072 0.638 0.052 Uiso 1 1 calc R U . . .
C1H C 0.5329(3) 0.12056(16) 0.5621(3) 0.0676(19) Uani 1 1 d D U . . .
H1H1 H 0.4936 0.1117 0.5741 0.081 Uiso 1 1 calc R U . A 1
H1H2 H 0.5317 0.1088 0.524 0.081 Uiso 1 1 calc R U . A 1
C1IA C 0.5266(5) 0.1618(2) 0.5528(4) 0.067(2) Uani 0.75 1 d D U P B 1
H1I1 H 0.5678 0.1715 0.5449 0.08 Uiso 0.75 1 calc R U P B 1
H1I2 H 0.4872 0.1675 0.5183 0.08 Uiso 0.75 1 calc R U P B 1
C1LA C 0.5178(6) 0.1784(2) 0.6082(5) 0.080(3) Uani 0.75 1 d D U P B 1
H1L1 H 0.5539 0.1694 0.643 0.095 Uiso 0.75 1 calc R U P B 1
H1L2 H 0.4738 0.1707 0.6128 0.095 Uiso 0.75 1 calc R U P B 1
C1IB C 0.5177(10) 0.1535(5) 0.5985(10) 0.046(5) Uiso 0.25 1 d D U P B 2
C1LB C 0.5642(10) 0.1856(5) 0.5944(11) 0.056(5) Uiso 0.25 1 d D U P B 2
C1M C 0.5205(6) 0.22007(19) 0.6072(5) 0.106(3) Uani 1 1 d D U . . .
H1M1 H 0.4804 0.2282 0.5751 0.127 Uiso 1 1 calc R U . B 1
H1M2 H 0.5142 0.2286 0.6451 0.127 Uiso 1 1 calc R U . B 1
C1O C 0.5755(3) 0.2531(2) 0.5448(3) 0.0674(18) Uani 1 1 d . . . . .
C1R C 0.6359(4) 0.2964(3) 0.4955(4) 0.088(2) Uani 1 1 d . . . . .
C1S C 0.7008(6) 0.3165(3) 0.5168(6) 0.127(4) Uani 1 1 d . . . . .
H1S1 H 0.7016 0.3302 0.5526 0.191 Uiso 1 1 calc R U . . .
H1S2 H 0.7051 0.3332 0.4857 0.191 Uiso 1 1 calc R U . . .
H1S3 H 0.7385 0.2993 0.526 0.191 Uiso 1 1 calc R U . . .
C1T C 0.5795(5) 0.3241(3) 0.4771(5) 0.130(4) Uani 1 1 d . . . . .
H1T1 H 0.5358 0.3116 0.466 0.195 Uiso 1 1 calc R U . . .
H1T2 H 0.5842 0.338 0.443 0.195 Uiso 1 1 calc R U . . .
H1T3 H 0.5819 0.3405 0.5104 0.195 Uiso 1 1 calc R U . . .
C1U C 0.6339(8) 0.2734(4) 0.4417(7) 0.171(7) Uani 1 1 d . . . . .
H1U1 H 0.6625 0.252 0.4544 0.257 Uiso 1 1 calc R U . . .
H1U2 H 0.6505 0.2875 0.4136 0.257 Uiso 1 1 calc R U . . .
H1U3 H 0.5873 0.2657 0.4224 0.257 Uiso 1 1 calc R U . . .
C1V C 0.6340(3) -0.03934(15) 0.5637(3) 0.0493(13) Uani 1 1 d . . . . .
C1W C 0.5954(4) -0.06504(17) 0.5921(3) 0.0681(18) Uani 1 1 d . . . . .
H1W1 H 0.6004 -0.0899 0.5793 0.102 Uiso 1 1 calc R U . . .
H1W2 H 0.5474 -0.0584 0.5799 0.102 Uiso 1 1 calc R U . . .
H1W3 H 0.6134 -0.0635 0.6355 0.102 Uiso 1 1 calc R U . . .
C1X C 0.6065(4) -0.04378(19) 0.4958(3) 0.079(2) Uani 1 1 d . . . . .
H1X1 H 0.6067 -0.0695 0.4855 0.118 Uiso 1 1 calc R U . . .
H1X2 H 0.6351 -0.0302 0.4766 0.118 Uiso 1 1 calc R U . . .
H1X3 H 0.5602 -0.0345 0.4821 0.118 Uiso 1 1 calc R U . . .
C1Y C 0.7083(4) -0.0509(2) 0.5829(4) 0.084(2) Uani 1 1 d . . . . .
H1Y1 H 0.728 -0.0463 0.6255 0.126 Uiso 1 1 calc R U . . .
H1Y2 H 0.733 -0.0371 0.5604 0.126 Uiso 1 1 calc R U . . .
H1Y3 H 0.7114 -0.0768 0.5749 0.126 Uiso 1 1 calc R U . . .
C1Z C 0.5465(3) 0.05746(16) 0.6776(3) 0.0502(14) Uani 1 1 d . . . . .
H1Z1 H 0.5026 0.0446 0.6682 0.06 Uiso 1 1 calc R U . . .
H1Z2 H 0.5374 0.0838 0.6757 0.06 Uiso 1 1 calc R U . . .
C2A C 0.6319(2) -0.00048(18) 0.8146(3) 0.0543(15) Uani 1 1 d . . . . .
C2B C 0.5896(2) 0.01186(17) 0.7599(2) 0.0478(14) Uani 1 1 d . . . . .
H2B H 0.5596 -0.005 0.7349 0.057 Uiso 1 1 calc R U . . .
C2C C 0.5892(3) 0.04734(18) 0.7403(3) 0.0525(15) Uani 1 1 d . . . . .
C2D C 0.6327(3) 0.0723(2) 0.7782(3) 0.0627(18) Uani 1 1 d . . . . .
C2E C 0.6769(3) 0.0610(2) 0.8307(3) 0.074(2) Uani 1 1 d . . . . .
C2F C 0.6768(3) 0.0242(2) 0.8492(3) 0.0662(19) Uani 1 1 d . . . . .
H2F H 0.7077 0.0166 0.8857 0.079 Uiso 1 1 calc R U . . .
C2HB C 0.5947(13) 0.1287(4) 0.7810(10) 0.106(10) Uani 0.6 1 d D U P C 1
H2H3 H 0.5915 0.1209 0.8204 0.127 Uiso 0.6 1 calc R U P C 1
H2H4 H 0.5488 0.13 0.7526 0.127 Uiso 0.6 1 calc R U P C 1
C2IB C 0.6332(5) 0.1658(2) 0.7849(5) 0.057(2) Uani 0.6 1 d D U P C 1
H2I3 H 0.6764 0.1649 0.8173 0.068 Uiso 0.6 1 calc R U P C 1
H2I4 H 0.6435 0.1707 0.7471 0.068 Uiso 0.6 1 calc R U P C 1
C2LB C 0.5877(6) 0.1957(2) 0.7973(6) 0.059(3) Uani 0.6 1 d D U P C 1
H2L3 H 0.5806 0.1919 0.8367 0.071 Uiso 0.6 1 calc R U P C 1
H2L4 H 0.5431 0.1952 0.7667 0.071 Uiso 0.6 1 calc R U P C 1
C2IA C 0.5661(7) 0.1742(4) 0.7743(7) 0.059(4) Uiso 0.4 1 d D U P C 2
C2HA C 0.595(3) 0.1349(8) 0.781(3) 0.15(2) Uiso 0.4 1 d D U P C 2
C2LA C 0.6242(8) 0.1955(3) 0.8157(7) 0.052(4) Uiso 0.4 1 d D U P C 2
C2M C 0.6232(4) 0.23405(17) 0.7959(4) 0.0736(19) Uani 1 1 d D U . . .
H2M1 H 0.6649 0.2366 0.8296 0.088 Uiso 1 1 calc R U . C 1
H2M2 H 0.6344 0.2376 0.7581 0.088 Uiso 1 1 calc R U . C 1
C2O C 0.5818(3) 0.28486(17) 0.8438(3) 0.0629(17) Uani 1 1 d . . . . .
C2R C 0.5318(3) 0.34069(18) 0.8752(3) 0.0645(17) Uani 1 1 d . . . . .
C2S C 0.5435(5) 0.3274(2) 0.9400(4) 0.097(3) Uani 1 1 d . . . . .
H2S1 H 0.5085 0.3098 0.9412 0.145 Uiso 1 1 calc R U . . .
H2S2 H 0.5415 0.3481 0.9656 0.145 Uiso 1 1 calc R U . . .
H2S3 H 0.588 0.3159 0.9542 0.145 Uiso 1 1 calc R U . . .
C2T C 0.5830(7) 0.3672(2) 0.8711(6) 0.133(4) Uani 1 1 d . . . . .
H2T1 H 0.6277 0.3558 0.8832 0.199 Uiso 1 1 calc R U . . .
H2T2 H 0.5824 0.3877 0.8973 0.199 Uiso 1 1 calc R U . . .
H2T3 H 0.573 0.3757 0.8299 0.199 Uiso 1 1 calc R U . . .
C2U C 0.4586(5) 0.3554(3) 0.8523(4) 0.108(3) Uani 1 1 d . . . . .
H2U1 H 0.4506 0.365 0.812 0.162 Uiso 1 1 calc R U . . .
H2U2 H 0.4523 0.3748 0.8787 0.162 Uiso 1 1 calc R U . . .
H2U3 H 0.4265 0.3358 0.8517 0.162 Uiso 1 1 calc R U . . .
C2V C 0.6286(3) -0.03948(18) 0.8344(3) 0.0551(15) Uani 1 1 d . . . . .
C2W C 0.6189(4) -0.0660(2) 0.7817(3) 0.071(2) Uani 1 1 d . . . . .
H2W1 H 0.6203 -0.0909 0.7962 0.107 Uiso 1 1 calc R U . . .
H2W2 H 0.6552 -0.0624 0.7632 0.107 Uiso 1 1 calc R U . . .
H2W3 H 0.5751 -0.0614 0.7523 0.107 Uiso 1 1 calc R U . . .
C2X C 0.6917(3) -0.0512(3) 0.8826(3) 0.081(2) Uani 1 1 d . . . . .
H2X1 H 0.6973 -0.0361 0.918 0.122 Uiso 1 1 calc R U . . .
H2X2 H 0.7312 -0.0485 0.868 0.122 Uiso 1 1 calc R U . . .
H2X3 H 0.6872 -0.0766 0.8928 0.122 Uiso 1 1 calc R U . . .
C2Y C 0.5684(3) -0.0432(2) 0.8595(3) 0.0667(17) Uani 1 1 d . . . . .
H2Y1 H 0.5641 -0.0685 0.8704 0.1 Uiso 1 1 calc R U . . .
H2Y2 H 0.527 -0.0357 0.8293 0.1 Uiso 1 1 calc R U . . .
H2Y3 H 0.5757 -0.0279 0.8948 0.1 Uiso 1 1 calc R U . . .
C3B C 0.8607(4) 0.0355(3) 0.8396(4) 0.089(3) Uani 1 1 d D . . . .
H3B H 0.8574 0.0197 0.8704 0.106 Uiso 1 1 calc R U . D 1
C3C C 0.8613(3) 0.0721(3) 0.8507(3) 0.083(2) Uani 1 1 d . . . . .
C3D C 0.8758(3) 0.0968(2) 0.8099(3) 0.0635(18) Uani 1 1 d . . . . .
C3E C 0.8889(3) 0.08494(19) 0.7603(3) 0.0582(16) Uani 1 1 d . . . . .
C2ZA C 0.7283(4) 0.0879(3) 0.8670(4) 0.097(3) Uani 1 1 d . . . . .
H2Z1 H 0.7463 0.1024 0.8396 0.117 Uiso 1 1 calc R U . . .
H2Z2 H 0.705 0.1047 0.8873 0.117 Uiso 1 1 calc R U . . .
C2ZB C 0.8451(4) 0.0847(3) 0.9080(4) 0.108(4) Uani 1 1 d . . . . .
H2Z3 H 0.88 0.0753 0.9433 0.13 Uiso 1 1 calc R U . . .
H2Z4 H 0.8461 0.1115 0.91 0.13 Uiso 1 1 calc R U . . .
C3F C 0.8901(4) 0.0483(2) 0.7499(3) 0.076(2) Uani 1 1 d D . . . .
H3F H 0.9085 0.0408 0.7192 0.091 Uiso 1 1 calc R U . E 1
C3H C 0.9331(3) 0.1510(3) 0.8489(4) 0.088(3) Uani 1 1 d . . . . .
H3H1 H 0.966 0.146 0.8267 0.106 Uiso 1 1 calc R U . . .
H3H2 H 0.9516 0.1417 0.89 0.106 Uiso 1 1 calc R U . . .
C3I C 0.9193(3) 0.1912(3) 0.8497(4) 0.084(2) Uani 1 1 d . . . . .
H3I1 H 0.9627 0.2041 0.8663 0.101 Uiso 1 1 calc R U . . .
H3I2 H 0.8994 0.1997 0.8083 0.101 Uiso 1 1 calc R U . . .
C3L C 0.8721(4) 0.2011(2) 0.8857(4) 0.083(2) Uani 1 1 d . . . . .
H3L1 H 0.8942 0.1953 0.928 0.1 Uiso 1 1 calc R U . . .
H3L2 H 0.8306 0.1863 0.872 0.1 Uiso 1 1 calc R U . . .
C3M C 0.8526(4) 0.2416(2) 0.8802(4) 0.089(2) Uani 1 1 d . . . . .
H3M1 H 0.8296 0.2474 0.838 0.107 Uiso 1 1 calc R U . . .
H3M2 H 0.8203 0.2463 0.9033 0.107 Uiso 1 1 calc R U . . .
C3O C 0.9361(3) 0.28552(16) 0.8663(4) 0.0653(18) Uani 1 1 d . . . . .
C3R C 1.0318(3) 0.32770(17) 0.8657(3) 0.0605(16) Uani 1 1 d . . . . .
C3S C 1.0634(4) 0.3050(2) 0.8244(4) 0.082(2) Uani 1 1 d . . . . .
H3S1 H 1.0928 0.2862 0.8479 0.123 Uiso 1 1 calc R U . . .
H3S2 H 1.09 0.3209 0.8065 0.123 Uiso 1 1 calc R U . . .
H3S3 H 1.0272 0.2936 0.7929 0.123 Uiso 1 1 calc R U . . .
C3T C 1.0882(3) 0.3437(2) 0.9157(4) 0.085(2) Uani 1 1 d . . . . .
H3T1 H 1.0689 0.3571 0.9428 0.128 Uiso 1 1 calc R U . . .
H3T2 H 1.1153 0.3601 0.8992 0.128 Uiso 1 1 calc R U . . .
H3T3 H 1.117 0.3241 0.9376 0.128 Uiso 1 1 calc R U . . .
C3U C 0.9877(4) 0.35700(19) 0.8282(4) 0.085(2) Uani 1 1 d . . . . .
H3U1 H 0.9548 0.3459 0.7939 0.127 Uiso 1 1 calc R U . . .
H3U2 H 1.0161 0.374 0.8142 0.127 Uiso 1 1 calc R U . . .
H3U3 H 0.9638 0.3701 0.8522 0.127 Uiso 1 1 calc R U . . .
C3AA C 0.8649(7) 0.0185(4) 0.7826(6) 0.066(3) Uani 0.6 1 d . . P F 1
C3VA C 0.8577(7) -0.0209(3) 0.7659(6) 0.065(3) Uani 0.6 1 d . . P F 1
C3WA C 0.7827(6) -0.0291(3) 0.7536(6) 0.067(3) Uani 0.6 1 d . . P F 1
H3W1 H 0.7741 -0.0545 0.7418 0.101 Uiso 0.6 1 calc R U P F 1
H3W2 H 0.7564 -0.0134 0.7216 0.101 Uiso 0.6 1 calc R U P F 1
H3W3 H 0.7693 -0.0246 0.7897 0.101 Uiso 0.6 1 calc R U P F 1
C3XA C 0.8770(7) -0.0289(3) 0.7119(6) 0.076(3) Uani 0.6 1 d . . P F 1
H3X1 H 0.8724 -0.0549 0.7036 0.114 Uiso 0.6 1 calc R U P F 1
H3X2 H 0.924 -0.0215 0.7178 0.114 Uiso 0.6 1 calc R U P F 1
H3X3 H 0.8474 -0.0155 0.6783 0.114 Uiso 0.6 1 calc R U P F 1
C3YA C 0.8952(9) -0.0453(4) 0.8175(8) 0.108(5) Uani 0.6 1 d . . P F 1
H3Y1 H 0.8813 -0.0394 0.8528 0.162 Uiso 0.6 1 calc R U P F 1
H3Y2 H 0.944 -0.0416 0.8261 0.162 Uiso 0.6 1 calc R U P F 1
H3Y3 H 0.8843 -0.0707 0.8067 0.162 Uiso 0.6 1 calc R U P F 1
C3AB C 0.8847(6) 0.0273(5) 0.7937(6) 0.050(6) Uiso 0.4 1 d D . P F 2
C3VB C 0.9048(11) -0.0105(5) 0.7930(9) 0.077(5) Uiso 0.4 1 d . . P F 2
C3WB C 0.8417(13) -0.0303(7) 0.7923(13) 0.091(6) Uiso 0.4 1 d . . P F 2
C3XB C 0.9642(11) -0.0218(6) 0.8453(10) 0.090(6) Uiso 0.4 1 d . . P F 2
C3YB C 0.9202(13) -0.0209(7) 0.7353(12) 0.096(7) Uiso 0.4 1 d . . P F 2
C3Z C 0.8998(3) 0.11159(18) 0.7141(3) 0.0568(15) Uani 1 1 d . . . . .
H3Z1 H 0.8813 0.1355 0.7202 0.068 Uiso 1 1 calc R U . . .
H3Z2 H 0.9489 0.1145 0.7201 0.068 Uiso 1 1 calc R U . . .
C4A C 0.8717(3) 0.06366(16) 0.5665(3) 0.0568(16) Uani 1 1 d . . . . .
C4B C 0.8026(2) 0.06903(14) 0.5410(3) 0.0476(13) Uani 1 1 d . . . . .
H4B H 0.7813 0.0589 0.503 0.057 Uiso 1 1 calc R U . . .
C4C C 0.7645(2) 0.08845(12) 0.5688(2) 0.0331(10) Uani 1 1 d . . . . .
C4E C 0.8664(2) 0.09920(14) 0.6510(2) 0.0427(12) Uani 1 1 d . . . . .
C4F C 0.9021(2) 0.08006(14) 0.6207(2) 0.0445(13) Uani 1 1 d . . . . .
H4F H 0.9496 0.0779 0.6374 0.053 Uiso 1 1 calc R U . . .
C4H C 0.7422(3) 0.13469(14) 0.6870(3) 0.0503(13) Uani 1 1 d D U . . .
H4H1 H 0.7718 0.1328 0.7284 0.06 Uiso 1 1 calc R U . G 1
H4H2 H 0.6951 0.1373 0.6883 0.06 Uiso 1 1 calc R U . G 1
C4DA C 0.7939(5) 0.0969(4) 0.6274(5) 0.041(3) Uani 0.55 1 d . . P H 1
O4GA O 0.7476(3) 0.10329(18) 0.6567(3) 0.0501(16) Uani 0.55 1 d D U P H 1
C4IA C 0.7625(6) 0.1692(2) 0.6570(5) 0.061(3) Uani 0.55 1 d D U P H 1
H4I1 H 0.807 0.1655 0.6501 0.073 Uiso 0.55 1 calc R U P H 1
H4I2 H 0.7286 0.1738 0.6182 0.073 Uiso 0.55 1 calc R U P H 1
C4LA C 0.7659(9) 0.2021(4) 0.6992(7) 0.078(4) Uani 0.55 1 d D U P H 1
H4L1 H 0.7204 0.208 0.7023 0.093 Uiso 0.55 1 calc R U P H 1
H4L2 H 0.796 0.1967 0.7395 0.093 Uiso 0.55 1 calc R U P H 1
C4MA C 0.7941(12) 0.2337(4) 0.6710(8) 0.110(6) Uani 0.55 1 d D U P H 1
H4M1 H 0.8385 0.2273 0.6658 0.132 Uiso 0.55 1 calc R U P H 1
H4M2 H 0.7626 0.2401 0.6317 0.132 Uiso 0.55 1 calc R U P H 1
C4DB C 0.7994(6) 0.1099(3) 0.6197(6) 0.026(4) Uiso 0.45 1 d . . P H 2
O4GB O 0.7703(3) 0.13931(18) 0.6391(3) 0.0379(16) Uiso 0.45 1 d D U P H 2
C4IB C 0.6958(5) 0.1659(2) 0.6864(5) 0.038(2) Uiso 0.45 1 d D U P H 2
C4LB C 0.7385(7) 0.1979(4) 0.7178(7) 0.050(4) Uiso 0.45 1 d D U P H 2
C4MB C 0.7732(7) 0.2173(5) 0.6784(7) 0.048(4) Uiso 0.45 1 d D U P H 2
C4O C 0.7518(4) 0.2846(2) 0.7048(3) 0.0709(19) Uani 1 1 d . . . . .
C4R C 0.7351(3) 0.34449(19) 0.7473(4) 0.0721(19) Uani 1 1 d . . . . .
C4S C 0.7816(5) 0.3682(2) 0.7965(4) 0.097(3) Uani 1 1 d . . . . .
H4S1 H 0.8005 0.3535 0.8322 0.146 Uiso 1 1 calc R U . . .
H4S2 H 0.7554 0.3882 0.806 0.146 Uiso 1 1 calc R U . . .
H4S3 H 0.8184 0.3779 0.7827 0.146 Uiso 1 1 calc R U . . .
C4T C 0.6739(4) 0.3337(3) 0.7646(5) 0.109(3) Uani 1 1 d . . . . .
H4T1 H 0.6473 0.3163 0.7357 0.163 Uiso 1 1 calc R U . . .
H4T2 H 0.6464 0.3552 0.7654 0.163 Uiso 1 1 calc R U . . .
H4T3 H 0.6878 0.3226 0.8042 0.163 Uiso 1 1 calc R U . . .
C4U C 0.7177(4) 0.3651(2) 0.6882(4) 0.083(2) Uani 1 1 d . . . . .
H4U1 H 0.7593 0.3706 0.678 0.125 Uiso 1 1 calc R U . . .
H4U2 H 0.6945 0.3877 0.6919 0.125 Uiso 1 1 calc R U . . .
H4U3 H 0.688 0.3502 0.6568 0.125 Uiso 1 1 calc R U . . .
C4V C 0.9127(3) 0.0398(3) 0.5369(4) 0.100(3) Uani 1 1 d . . . . .
C4W C 0.9553(6) 0.0119(4) 0.5822(5) 0.151(5) Uani 1 1 d . . . . .
H4W1 H 0.9856 0.0248 0.616 0.226 Uiso 1 1 calc R U . . .
H4W2 H 0.982 -0.0028 0.5627 0.226 Uiso 1 1 calc R U . . .
H4W3 H 0.925 -0.0038 0.5963 0.226 Uiso 1 1 calc R U . . .
C4X C 0.8710(5) 0.0174(3) 0.4875(5) 0.129(4) Uani 1 1 d . . . . .
H4X1 H 0.9 0 0.4751 0.194 Uiso 1 1 calc R U . . .
H4X2 H 0.8486 0.033 0.4538 0.194 Uiso 1 1 calc R U . . .
H4X3 H 0.8369 0.0043 0.5008 0.194 Uiso 1 1 calc R U . . .
C4Y C 0.9629(8) 0.0628(4) 0.5194(8) 0.188(8) Uani 1 1 d . . . . .
H4Y1 H 0.9878 0.0776 0.5534 0.281 Uiso 1 1 calc R U . . .
H4Y2 H 0.9394 0.0787 0.4865 0.281 Uiso 1 1 calc R U . . .
H4Y3 H 0.9946 0.0473 0.5067 0.281 Uiso 1 1 calc R U . . .
C4Z C 0.6880(2) 0.09226(13) 0.5416(2) 0.0375(11) Uani 1 1 d . . . . .
H4Z1 H 0.6738 0.1168 0.5499 0.045 Uiso 1 1 calc R U . . .
H4Z2 H 0.6764 0.0893 0.4979 0.045 Uiso 1 1 calc R U . . .
C5A C 0.3681(2) 0.00062(14) 0.6820(2) 0.0393(11) Uani 1 1 d . . . . .
C5B C 0.4091(2) 0.01276(14) 0.7370(2) 0.0394(11) Uani 1 1 d . . . . .
H5B H 0.4392 -0.004 0.7621 0.047 Uiso 1 1 calc R U . . .
C5C C 0.4080(2) 0.04836(13) 0.7568(2) 0.0397(12) Uani 1 1 d . . . . .
C5D C 0.3651(2) 0.07268(13) 0.7190(2) 0.0403(12) Uani 1 1 d . . . . .
C5E C 0.3217(3) 0.06144(16) 0.6661(3) 0.0524(14) Uani 1 1 d . . . . .
C5F C 0.3239(3) 0.02517(15) 0.6471(3) 0.0485(13) Uani 1 1 d . . . . .
H5F H 0.2945 0.0177 0.6098 0.058 Uiso 1 1 calc R U . . .
C5H C 0.3894(3) 0.13438(17) 0.7093(3) 0.0646(17) Uani 1 1 d . . . . .
H5H1 H 0.3782 0.129 0.6663 0.077 Uiso 1 1 calc R U . . .
H5H2 H 0.4392 0.1348 0.7262 0.077 Uiso 1 1 calc R U . . .
C5I C 0.3600(3) 0.17048(16) 0.7187(3) 0.0635(16) Uani 1 1 d . . . . .
H5I1 H 0.3759 0.1768 0.7615 0.076 Uiso 1 1 calc R U . . .
H5I2 H 0.3101 0.1685 0.7072 0.076 Uiso 1 1 calc R U . . .
C5L C 0.3797(4) 0.20079(16) 0.6827(3) 0.0664(17) Uani 1 1 d . . . . .
H5L1 H 0.4295 0.2028 0.6942 0.08 Uiso 1 1 calc R U . . .
H5L2 H 0.3637 0.1945 0.6399 0.08 Uiso 1 1 calc R U . . .
C5M C 0.3502(4) 0.23684(17) 0.6923(4) 0.080(2) Uani 1 1 d . . . . .
H5M1 H 0.3017 0.2336 0.6889 0.096 Uiso 1 1 calc R U . . .
H5M2 H 0.3732 0.2454 0.7332 0.096 Uiso 1 1 calc R U . . .
C5O C 0.4079(3) 0.28842(14) 0.6629(3) 0.0526(14) Uani 1 1 d . . . . .
C5R C 0.4523(3) 0.34215(17) 0.6192(3) 0.0577(15) Uani 1 1 d . . . . .
C5S C 0.5161(4) 0.3235(3) 0.6163(5) 0.110(3) Uani 1 1 d . . . . .
H5S1 H 0.5281 0.3045 0.6466 0.165 Uiso 1 1 calc R U . . .
H5S2 H 0.5529 0.3412 0.6236 0.165 Uiso 1 1 calc R U . . .
H5S3 H 0.5087 0.3127 0.5768 0.165 Uiso 1 1 calc R U . . .
C5T C 0.4659(5) 0.3657(2) 0.6732(5) 0.107(3) Uani 1 1 d . . . . .
H5T1 H 0.425 0.3794 0.6723 0.161 Uiso 1 1 calc R U . . .
H5T2 H 0.5026 0.3826 0.6737 0.161 Uiso 1 1 calc R U . . .
H5T3 H 0.4791 0.3506 0.709 0.161 Uiso 1 1 calc R U . . .
C5U C 0.4216(5) 0.3634(3) 0.5626(5) 0.121(4) Uani 1 1 d . . . . .
H5U1 H 0.4156 0.3474 0.5282 0.182 Uiso 1 1 calc R U . . .
H5U2 H 0.4517 0.3834 0.5601 0.182 Uiso 1 1 calc R U . . .
H5U3 H 0.3777 0.3731 0.563 0.182 Uiso 1 1 calc R U . . .
C5V C 0.3719(2) -0.03833(14) 0.6617(2) 0.0427(12) Uani 1 1 d . . . . .
C5W C 0.3059(3) -0.05048(18) 0.6184(3) 0.0636(17) Uani 1 1 d . . . . .
H5W1 H 0.3095 -0.0759 0.608 0.095 Uiso 1 1 calc R U . . .
H5W2 H 0.296 -0.0356 0.5824 0.095 Uiso 1 1 calc R U . . .
H5W3 H 0.2694 -0.0478 0.6369 0.095 Uiso 1 1 calc R U . . .
C5X C 0.3891(3) -0.06444(16) 0.7146(3) 0.0567(15) Uani 1 1 d . . . . .
H5X1 H 0.3562 -0.0615 0.737 0.085 Uiso 1 1 calc R U . . .
H5X2 H 0.4346 -0.0591 0.7407 0.085 Uiso 1 1 calc R U . . .
H5X3 H 0.3876 -0.0894 0.7001 0.085 Uiso 1 1 calc R U . . .
C5Y C 0.4274(3) -0.04040(17) 0.6306(3) 0.0594(16) Uani 1 1 d . . . . .
H5Y1 H 0.4335 -0.0656 0.6203 0.089 Uiso 1 1 calc R U . . .
H5Y2 H 0.4699 -0.0312 0.6574 0.089 Uiso 1 1 calc R U . . .
H5Y3 H 0.4144 -0.0257 0.5943 0.089 Uiso 1 1 calc R U . . .
C6A C 0.1361(3) 0.02077(15) 0.7179(3) 0.0537(14) Uani 1 1 d . . . . .
C6B C 0.1450(3) 0.03322(16) 0.6648(3) 0.0555(15) Uani 1 1 d . . . . .
H6B H 0.1554 0.0164 0.6381 0.067 Uiso 1 1 calc R U . . .
C6C C 0.1390(3) 0.06971(16) 0.6501(3) 0.0537(14) Uani 1 1 d . . . . .
C6D C 0.1234(3) 0.09436(14) 0.6895(2) 0.0460(13) Uani 1 1 d . . . . .
C5ZA C 0.2684(3) 0.0873(2) 0.6286(3) 0.0716(19) Uani 1 1 d . . . . .
H5Z1 H 0.2504 0.1023 0.6554 0.086 Uiso 1 1 calc R U . . .
H5Z2 H 0.2901 0.1038 0.6065 0.086 Uiso 1 1 calc R U . . .
C6E C 0.1139(2) 0.08296(13) 0.7414(2) 0.0418(12) Uani 1 1 d . . . . .
C6F C 0.1185(3) 0.04640(15) 0.7549(3) 0.0495(13) Uani 1 1 d . . . . .
H6F H 0.1095 0.0384 0.7903 0.059 Uiso 1 1 calc R U . . .
C5ZB C 0.1526(3) 0.0816(2) 0.5922(3) 0.0658(17) Uani 1 1 d . . . . .
H5Z3 H 0.1164 0.072 0.558 0.079 Uiso 1 1 calc R U . . .
H5Z4 H 0.1513 0.1083 0.5898 0.079 Uiso 1 1 calc R U . . .
C6H C 0.0612(3) 0.14742(16) 0.6478(3) 0.0569(15) Uani 1 1 d . . . . .
H6H1 H 0.0297 0.1441 0.672 0.068 Uiso 1 1 calc R U . . .
H6H2 H 0.0413 0.1359 0.6085 0.068 Uiso 1 1 calc R U . . .
C6I C 0.0735(3) 0.18734(16) 0.6402(3) 0.0586(16) Uani 1 1 d . . . . .
H6I1 H 0.0294 0.1995 0.623 0.07 Uiso 1 1 calc R U . . .
H6I2 H 0.0947 0.1981 0.6799 0.07 Uiso 1 1 calc R U . . .
C6L C 0.1177(3) 0.19456(18) 0.6012(3) 0.0673(18) Uani 1 1 d . . . . .
H6L1 H 0.0957 0.1842 0.5613 0.081 Uiso 1 1 calc R U . . .
H6L2 H 0.1611 0.1817 0.6178 0.081 Uiso 1 1 calc R U . . .
C6M C 0.1324(4) 0.2342(2) 0.5940(5) 0.110(4) Uani 1 1 d . . . . .
H6M1 H 0.1588 0.244 0.633 0.132 Uiso 1 1 calc R U . . .
H6M2 H 0.1604 0.2363 0.5665 0.132 Uiso 1 1 calc R U . . .
C6O C 0.0504(3) 0.27850(17) 0.6075(4) 0.074(2) Uani 1 1 d . . . . .
C6R C -0.0480(4) 0.3165(2) 0.6145(3) 0.0738(19) Uani 1 1 d . . . . .
C6S C -0.0675(7) 0.2942(4) 0.6628(5) 0.143(5) Uani 1 1 d . . . . .
H6S1 H -0.0264 0.2852 0.6919 0.214 Uiso 1 1 calc R U . . .
H6S2 H -0.0958 0.2737 0.6441 0.214 Uiso 1 1 calc R U . . .
H6S3 H -0.0926 0.3096 0.6829 0.214 Uiso 1 1 calc R U . . .
C6T C -0.1136(4) 0.3254(3) 0.5696(4) 0.109(3) Uani 1 1 d . . . . .
H6T1 H -0.1401 0.3413 0.5876 0.164 Uiso 1 1 calc R U . . .
H6T2 H -0.1389 0.303 0.5561 0.164 Uiso 1 1 calc R U . . .
H6T3 H -0.105 0.3377 0.5356 0.164 Uiso 1 1 calc R U . . .
C6U C -0.0078(5) 0.3487(3) 0.6425(6) 0.121(4) Uani 1 1 d . . . . .
H6U1 H 0.0025 0.3635 0.6116 0.182 Uiso 1 1 calc R U . . .
H6U2 H 0.0345 0.3407 0.6711 0.182 Uiso 1 1 calc R U . . .
H6U3 H -0.0338 0.3631 0.6631 0.182 Uiso 1 1 calc R U . . .
C6V C 0.1496(4) -0.01898(18) 0.7363(4) 0.0706(18) Uani 1 1 d . . . . .
C6W C 0.1285(5) -0.0283(2) 0.7921(5) 0.098(3) Uani 1 1 d . . . . .
H6W1 H 0.1373 -0.054 0.8017 0.147 Uiso 1 1 calc R U . . .
H6W2 H 0.0802 -0.0234 0.7846 0.147 Uiso 1 1 calc R U . . .
H6W3 H 0.1546 -0.0136 0.8256 0.147 Uiso 1 1 calc R U . . .
C6X C 0.2277(4) -0.02401(19) 0.7554(4) 0.081(2) Uani 1 1 d . . . . .
H6X1 H 0.2444 -0.0203 0.7209 0.121 Uiso 1 1 calc R U . . .
H6X2 H 0.239 -0.0485 0.771 0.121 Uiso 1 1 calc R U . . .
H6X3 H 0.2487 -0.0063 0.7863 0.121 Uiso 1 1 calc R U . . .
C6Y C 0.1189(5) -0.0443(2) 0.6856(5) 0.105(3) Uani 1 1 d . . . . .
H6Y1 H 0.1321 -0.0368 0.6505 0.157 Uiso 1 1 calc R U . . .
H6Y2 H 0.0695 -0.0436 0.6762 0.157 Uiso 1 1 calc R U . . .
H6Y3 H 0.135 -0.069 0.6968 0.157 Uiso 1 1 calc R U . . .
C6Z C 0.1003(2) 0.10977(14) 0.7862(2) 0.0445(12) Uani 1 1 d . . . . .
H6Z1 H 0.1157 0.1341 0.7783 0.053 Uiso 1 1 calc R U . . .
H6Z2 H 0.051 0.1111 0.7804 0.053 Uiso 1 1 calc R U . . .
C7B C 0.1991(2) 0.07596(17) 0.9647(3) 0.0544(15) Uani 1 1 d D . . . .
H7B H 0.2215 0.0635 1.0004 0.065 Uiso 1 1 calc R U . I 1
C7C C 0.2376(2) 0.09070(12) 0.9322(2) 0.0331(10) Uani 1 1 d . . . . .
C7D C 0.2062(2) 0.10156(14) 0.8741(2) 0.0422(12) Uani 1 1 d . . . . .
C7E C 0.1353(2) 0.09957(13) 0.8498(2) 0.0385(11) Uani 1 1 d . . . . .
C7F C 0.0992(2) 0.08517(15) 0.8852(3) 0.0502(14) Uani 1 1 d D . . . .
H7F H 0.0528 0.0796 0.8678 0.06 Uiso 1 1 calc R U . J 1
C7H C 0.2493(3) 0.13894(15) 0.8090(3) 0.0537(14) Uani 1 1 d . . . . .
H7H1 H 0.2151 0.1359 0.7698 0.064 Uiso 1 1 calc R U . . .
H7H2 H 0.2937 0.1422 0.8018 0.064 Uiso 1 1 calc R U . . .
C7I C 0.2329(3) 0.17280(17) 0.8379(3) 0.0670(17) Uani 1 1 d . . . . .
H7I1 H 0.2682 0.1775 0.8759 0.08 Uiso 1 1 calc R U . . .
H7I2 H 0.1889 0.1702 0.8462 0.08 Uiso 1 1 calc R U . . .
C7L C 0.2299(4) 0.2047(2) 0.7932(4) 0.085(2) Uani 1 1 d . . . . .
H7L1 H 0.2764 0.2116 0.794 0.103 Uiso 1 1 calc R U . . .
H7L2 H 0.2056 0.1967 0.7524 0.103 Uiso 1 1 calc R U . . .
C7M C 0.1949(6) 0.2368(3) 0.8091(5) 0.117(3) Uani 1 1 d . . . . .
H7M1 H 0.15 0.2294 0.8121 0.141 Uiso 1 1 calc R U . . .
H7M2 H 0.2216 0.2462 0.8484 0.141 Uiso 1 1 calc R U . . .
C7O C 0.2310(4) 0.29203(19) 0.7698(3) 0.0721(19) Uani 1 1 d . . . . .
C7R C 0.2416(3) 0.3520(2) 0.7295(4) 0.080(2) Uani 1 1 d . . . . .
C7S C 0.1894(5) 0.3750(2) 0.6871(5) 0.104(3) Uani 1 1 d . . . . .
H7S1 H 0.2074 0.3994 0.6859 0.157 Uiso 1 1 calc R U . . .
H7S2 H 0.1488 0.3762 0.7003 0.157 Uiso 1 1 calc R U . . .
H7S3 H 0.178 0.3643 0.6472 0.157 Uiso 1 1 calc R U . . .
C7T C 0.2558(4) 0.3701(2) 0.7938(4) 0.089(2) Uani 1 1 d . . . . .
H7T1 H 0.2915 0.3566 0.8226 0.133 Uiso 1 1 calc R U . . .
H7T2 H 0.2145 0.3695 0.806 0.133 Uiso 1 1 calc R U . . .
H7T3 H 0.2702 0.3952 0.7922 0.133 Uiso 1 1 calc R U . . .
C7U C 0.3055(5) 0.3488(3) 0.7155(6) 0.117(3) Uani 1 1 d . . . . .
H7U1 H 0.3356 0.3324 0.744 0.175 Uiso 1 1 calc R U . . .
H7U2 H 0.3267 0.3727 0.718 0.175 Uiso 1 1 calc R U . . .
H7U3 H 0.2972 0.3392 0.6751 0.175 Uiso 1 1 calc R U . . .
C7AA C 0.1299(4) 0.0781(3) 0.9486(5) 0.037(2) Uani 0.55 1 d D . P K 1
C7VA C 0.0923(5) 0.0613(3) 0.9890(5) 0.050(3) Uani 0.55 1 d . . P K 1
C7YA C 0.1112(6) 0.0830(4) 1.0493(6) 0.070(3) Uani 0.55 1 d . . P K 1
H7Y1 H 0.1049 0.109 1.0408 0.105 Uiso 0.55 1 calc R U P K 1
H7Y2 H 0.1585 0.0783 1.0714 0.105 Uiso 0.55 1 calc R U P K 1
H7Y3 H 0.082 0.0753 1.0731 0.105 Uiso 0.55 1 calc R U P K 1
C7WA C 0.1140(7) 0.0238(3) 1.0075(7) 0.066(4) Uani 0.55 1 d . . P K 1
H7W1 H 0.084 0.0133 1.0286 0.099 Uiso 0.55 1 calc R U P K 1
H7W2 H 0.1605 0.024 1.0338 0.099 Uiso 0.55 1 calc R U P K 1
H7W3 H 0.1119 0.0091 0.9722 0.099 Uiso 0.55 1 calc R U P K 1
C7XA C 0.0171(6) 0.0665(4) 0.9654(7) 0.060(3) Uani 0.55 1 d . . P K 1
H7X1 H -0.0044 0.0582 0.995 0.089 Uiso 0.55 1 calc R U P K 1
H7X2 H -0.0004 0.0526 0.9286 0.089 Uiso 0.55 1 calc R U P K 1
H7X3 H 0.0072 0.0923 0.9571 0.089 Uiso 0.55 1 calc R U P K 1
C7AB C 0.1307(6) 0.0657(3) 0.9364(5) 0.036(4) Uiso 0.45 1 d D . P K 2
C7VB C 0.0877(8) 0.0408(5) 0.9633(8) 0.067(4) Uiso 0.45 1 d . . P K 2
C7YB C 0.0432(10) 0.0148(5) 0.9193(9) 0.088(5) Uiso 0.45 1 d . . P K 2
C7WB C 0.1352(14) 0.0141(8) 1.0104(13) 0.101(9) Uiso 0.45 1 d . . P K 2
C7XB C 0.0489(18) 0.0671(7) 0.9900(13) 0.106(9) Uiso 0.45 1 d . . P K 2
C7Z C 0.3138(2) 0.09437(13) 0.9580(2) 0.0357(11) Uani 1 1 d . . . . .
H7Z1 H 0.3277 0.1189 0.9492 0.043 Uiso 1 1 calc R U . . .
H7Z2 H 0.3262 0.0916 1.0018 0.043 Uiso 1 1 calc R U . . .
C8 C 0.3902(2) 0.07554(12) 0.8951(2) 0.0347(11) Uani 1 1 d . . . . .
C8A C 0.3786(2) 0.00269(12) 0.9230(2) 0.0358(11) Uani 1 1 d . . . . .
C8B C 0.3471(2) 0.03017(12) 0.9465(2) 0.0352(11) Uani 1 1 d . . . . .
H8B H 0.3217 0.0237 0.9727 0.042 Uiso 1 1 calc R U . . .
C8C C 0.3516(2) 0.06637(12) 0.9329(2) 0.0331(10) Uani 1 1 d . . . . .
C8E C 0.4171(2) 0.04908(12) 0.8662(2) 0.0337(11) Uani 1 1 d . . . . .
C8F C 0.4119(2) 0.01303(13) 0.8820(2) 0.0379(11) Uani 1 1 d . . . . .
H8F H 0.4318 -0.0052 0.864 0.045 Uiso 1 1 calc R U . . .
C8H C 0.4637(3) 0.12438(14) 0.9247(3) 0.0524(14) Uani 1 1 d . . . . .
H8H1 H 0.5003 0.1071 0.9249 0.063 Uiso 1 1 calc R U . . .
H8H2 H 0.4604 0.1264 0.9658 0.063 Uiso 1 1 calc R U . . .
C8I C 0.4789(3) 0.16157(17) 0.9024(3) 0.0643(17) Uani 1 1 d . . . . .
H8I1 H 0.5234 0.17 0.9277 0.077 Uiso 1 1 calc R U . . .
H8I2 H 0.482 0.1589 0.8613 0.077 Uiso 1 1 calc R U . . .
C8L C 0.4272(3) 0.18952(15) 0.9025(3) 0.0601(16) Uani 1 1 d . . . . .
H8L1 H 0.4206 0.1905 0.9425 0.072 Uiso 1 1 calc R U . . .
H8L2 H 0.3837 0.1826 0.8737 0.072 Uiso 1 1 calc R U . . .
C8M C 0.4479(4) 0.22713(16) 0.8863(3) 0.0713(19) Uani 1 1 d . . . . .
H8M1 H 0.4923 0.2337 0.9141 0.086 Uiso 1 1 calc R U . . .
H8M2 H 0.4527 0.2264 0.8456 0.086 Uiso 1 1 calc R U . . .
C8O C 0.3973(3) 0.26879(18) 0.9409(3) 0.0628(17) Uani 1 1 d . . . . .
C8R C 0.3340(4) 0.3140(2) 0.9846(4) 0.085(2) Uani 1 1 d . . . . .
C8S C 0.2732(6) 0.3322(5) 0.9639(8) 0.084(4) Uani 0.6 1 d . . P L 1
H8S1 H 0.2661 0.3474 0.9957 0.126 Uiso 0.6 1 calc R U P L 1
H8S2 H 0.2362 0.3147 0.9512 0.126 Uiso 0.6 1 calc R U P L 1
H8S3 H 0.2741 0.3475 0.93 0.126 Uiso 0.6 1 calc R U P L 1
C8T C 0.3376(11) 0.2892(5) 1.0404(9) 0.117(6) Uani 0.6 1 d . . P L 1
H8T1 H 0.3845 0.2878 1.0657 0.176 Uiso 0.6 1 calc R U P L 1
H8T2 H 0.3213 0.2649 1.0269 0.176 Uiso 0.6 1 calc R U P L 1
H8T3 H 0.3093 0.2997 1.0631 0.176 Uiso 0.6 1 calc R U P L 1
C8U C 0.3958(6) 0.3414(4) 1.0073(6) 0.063(3) Uani 0.6 1 d . . P L 1
H8U1 H 0.3896 0.3558 1.0403 0.094 Uiso 0.6 1 calc R U P L 1
H8U2 H 0.3976 0.3575 0.9746 0.094 Uiso 0.6 1 calc R U P L 1
H8U3 H 0.4381 0.3277 1.0209 0.094 Uiso 0.6 1 calc R U P L 1
C8SB C 0.2882(18) 0.2869(9) 1.0076(16) 0.132(11) Uiso 0.4 1 d . . P L 2
C8TB C 0.3881(19) 0.3269(10) 1.0252(17) 0.119(12) Uiso 0.4 1 d . . P L 2
C8UB C 0.2790(16) 0.3479(9) 0.9453(15) 0.101(10) Uiso 0.4 1 d . . P L 2
C8V C 0.3758(2) -0.03629(13) 0.9435(2) 0.0427(12) Uani 1 1 d . . . . .
C8W C 0.4062(3) -0.03799(17) 1.0121(3) 0.0642(17) Uani 1 1 d . . . . .
H8W1 H 0.4035 -0.0629 1.0258 0.096 Uiso 1 1 calc R U . . .
H8W2 H 0.3807 -0.0219 1.0308 0.096 Uiso 1 1 calc R U . . .
H8W3 H 0.4536 -0.0303 1.0232 0.096 Uiso 1 1 calc R U . . .
C8X C 0.4155(3) -0.06206(16) 0.9163(3) 0.0645(17) Uani 1 1 d . . . . .
H8X1 H 0.396 -0.0622 0.8729 0.097 Uiso 1 1 calc R U . . .
H8X2 H 0.4134 -0.0865 0.9318 0.097 Uiso 1 1 calc R U . . .
H8X3 H 0.4627 -0.0541 0.9265 0.097 Uiso 1 1 calc R U . . .
C8Y C 0.3023(3) -0.04902(15) 0.9283(3) 0.0573(15) Uani 1 1 d . . . . .
H8Y1 H 0.282 -0.0488 0.8851 0.086 Uiso 1 1 calc R U . . .
H8Y2 H 0.2769 -0.0328 0.9469 0.086 Uiso 1 1 calc R U . . .
H8Y3 H 0.3009 -0.0737 0.9433 0.086 Uiso 1 1 calc R U . . .
C8Z C 0.4516(2) 0.05873(14) 0.8189(2) 0.0399(11) Uani 1 1 d . . . . .
H8Z1 H 0.4606 0.0851 0.8202 0.048 Uiso 1 1 calc R U . . .
H8Z2 H 0.4955 0.046 0.8278 0.048 Uiso 1 1 calc R U . . .
N1N N 0.5789(4) 0.23955(18) 0.5992(3) 0.085(2) Uani 1 1 d . . . . .
H1N H 0.6157 0.2424 0.6292 0.101 Uiso 1 1 calc R U . . .
N1Q N 0.6278(3) 0.27471(18) 0.5460(3) 0.0816(18) Uani 1 1 d . . . . .
H1Q H 0.6603 0.2761 0.5798 0.098 Uiso 1 1 calc R U . . .
N2N N 0.5706(3) 0.25923(15) 0.8011(3) 0.0779(17) Uani 1 1 d . . . . .
H2N H 0.53 0.2576 0.7755 0.094 Uiso 1 1 calc R U . . .
N2Q N 0.5323(3) 0.30911(15) 0.8368(2) 0.0695(15) Uani 1 1 d . . . . .
H2Q H 0.4962 0.306 0.8061 0.083 Uiso 1 1 calc R U . . .
N3N N 0.9123(3) 0.26534(19) 0.9023(3) 0.0859(19) Uani 1 1 d . . . . .
H3N H 0.9328 0.2661 0.9408 0.103 Uiso 1 1 calc R U . . .
N3Q N 0.9941(2) 0.30311(15) 0.8952(3) 0.0660(15) Uani 1 1 d . . . . .
H3Q H 1.0106 0.2998 0.9339 0.079 Uiso 1 1 calc R U . . .
N4N N 0.7996(4) 0.25879(19) 0.7064(3) 0.092(2) Uani 1 1 d . . . . .
H4N H 0.8377 0.2603 0.7354 0.111 Uiso 1 1 calc R U . H 1
N4Q N 0.7760(3) 0.31266(14) 0.7439(3) 0.0705(16) Uani 1 1 d . . . . .
H4Q H 0.8176 0.3114 0.7677 0.085 Uiso 1 1 calc R U . . .
N5N N 0.3568(3) 0.26420(14) 0.6503(3) 0.0760(16) Uani 1 1 d . . . . .
H5N H 0.3263 0.2651 0.6152 0.091 Uiso 1 1 calc R U . . .
N5Q N 0.4024(3) 0.31420(14) 0.6210(3) 0.0658(14) Uani 1 1 d . . . . .
H5Q H 0.3647 0.3143 0.5915 0.079 Uiso 1 1 calc R U . . .
N6N N 0.0718(3) 0.25560(17) 0.5713(3) 0.085(2) Uani 1 1 d . . . . .
H6N H 0.0483 0.2538 0.5335 0.102 Uiso 1 1 calc R U . . .
N6Q N -0.0107(3) 0.29325(15) 0.5837(3) 0.0663(14) Uani 1 1 d . . . . .
H6Q H -0.0307 0.2886 0.5459 0.08 Uiso 1 1 calc R U . . .
N7N N 0.1868(4) 0.26457(18) 0.7654(4) 0.106(3) Uani 1 1 d . . . . .
H7N H 0.1511 0.2638 0.7339 0.128 Uiso 1 1 calc R U . . .
N7Q N 0.2088(3) 0.31690(14) 0.7304(3) 0.0783(19) Uani 1 1 d . . . . .
H7Q H 0.1712 0.3125 0.7019 0.094 Uiso 1 1 calc R U . . .
N8N N 0.3997(3) 0.25366(14) 0.8889(2) 0.0621(13) Uani 1 1 d . . . . .
H8N H 0.37 0.2606 0.8556 0.075 Uiso 1 1 calc R U . . .
N8Q N 0.3480(3) 0.29306(17) 0.9361(3) 0.0763(17) Uani 1 1 d . . . . .
H8Q H 0.321 0.297 0.9 0.092 Uiso 1 1 calc R U . . .
O1G O 0.59449(17) 0.11014(9) 0.60704(18) 0.0496(10) Uani 1 1 d . . . . .
O1P O 0.5314(2) 0.24668(14) 0.4993(2) 0.0755(13) Uani 1 1 d . . . . .
O2G O 0.6352(3) 0.10667(18) 0.7611(2) 0.0882(17) Uani 1 1 d . . . . .
O2P O 0.6324(3) 0.28456(15) 0.8869(3) 0.0977(18) Uani 1 1 d . . . . .
O2Z O 0.7811(2) 0.07222(19) 0.9086(2) 0.0960(19) Uani 1 1 d . . . . .
O3G O 0.8700(2) 0.13414(15) 0.8204(2) 0.0773(15) Uani 1 1 d . . . . .
O3P O 0.9075(2) 0.28900(11) 0.8117(2) 0.0752(14) Uani 1 1 d . . . . .
O4P O 0.6944(3) 0.28307(14) 0.6722(2) 0.0849(16) Uani 1 1 d . . . . .
O5G O 0.36126(19) 0.10775(10) 0.73831(18) 0.0537(10) Uani 1 1 d . . . . .
O5P O 0.4544(2) 0.28750(13) 0.7096(2) 0.0749(13) Uani 1 1 d . . . . .
O5Z O 0.2150(2) 0.06942(13) 0.5883(2) 0.0686(12) Uani 1 1 d . . . . .
O6G O 0.12539(19) 0.13155(10) 0.67701(17) 0.0523(10) Uani 1 1 d . . . . .
O6P O 0.0846(3) 0.28614(13) 0.6590(3) 0.117(3) Uani 1 1 d . . . . .
O7G O 0.25118(19) 0.10737(12) 0.84173(19) 0.0595(11) Uani 1 1 d . . . . .
O7P O 0.2871(3) 0.29204(13) 0.8086(2) 0.0783(14) Uani 1 1 d . . . . .
O8G O 0.40084(15) 0.11203(8) 0.88536(16) 0.0384(8) Uani 1 1 d . . . . .
O8P O 0.4402(2) 0.25958(14) 0.9888(2) 0.0761(13) Uani 1 1 d . . . . .
O1WA O 0.7443(4) 0.2725(3) 0.9720(4) 0.115(3) Uani 0.8 1 d . . P M 1
O1WB O 0.786(2) 0.3127(12) 0.975(2) 0.147(14) Uiso 0.2 1 d . . P N 2
O2ET O 0.7713(4) 0.2110(2) 1.0326(4) 0.059(2) Uiso 0.5 1 d D U P . .
H2ET H 0.7665 0.2302 1.0126 0.089 Uiso 0.5 1 calc R U P . .
C1ET C 0.7062(11) 0.1924(9) 1.0202(19) 0.208(14) Uiso 0.5 1 d D U P . .
H1E1 H 0.671 0.2096 0.9981 0.249 Uiso 0.5 1 calc R U P . .
H1E2 H 0.6977 0.1879 1.0589 0.249 Uiso 0.5 1 calc R U P . .
C2ET C 0.695(2) 0.1573(10) 0.9863(18) 0.220(15) Uiso 0.5 1 d D U P . .
H2E1 H 0.649 0.1486 0.982 0.331 Uiso 0.5 1 calc R U P . .
H2E2 H 0.7008 0.1612 0.9469 0.331 Uiso 0.5 1 calc R U P . .
H2E3 H 0.7277 0.1393 1.008 0.331 Uiso 0.5 1 calc R U P . .

loop_
_atom_site_aniso_label
_atom_site_aniso_U_11
_atom_site_aniso_U_22
_atom_site_aniso_U_33
_atom_site_aniso_U_23
_atom_site_aniso_U_13
_atom_site_aniso_U_12
C1A 0.032(2) 0.048(3) 0.031(3) 0.001(2) 0.004(2) -0.0009(19)
C1B 0.031(2) 0.050(3) 0.035(3) 0.003(2) 0.009(2) -0.0003(19)
C1C 0.025(2) 0.050(3) 0.026(3) 0.0028(19) 0.0010(18) 0.0004(18)
C1D 0.031(2) 0.047(3) 0.040(3) -0.009(2) 0.010(2) -0.0050(19)
C1E 0.028(2) 0.059(3) 0.041(3) -0.010(2) 0.010(2) -0.009(2)
C1F 0.033(3) 0.053(3) 0.043(3) 0.004(2) 0.011(2) -0.007(2)
C1H 0.034(3) 0.058(4) 0.105(6) -0.017(3) 0.012(3) 0.004(2)
C1IA 0.066(5) 0.062(5) 0.079(7) 0.000(4) 0.034(4) 0.009(4)
C1LA 0.099(7) 0.074(6) 0.091(8) 0.000(5) 0.068(6) -0.006(5)
C1M 0.186(9) 0.057(4) 0.098(7) -0.003(4) 0.080(6) 0.007(5)
C1O 0.054(4) 0.082(5) 0.066(5) -0.003(3) 0.019(3) 0.013(3)
C1R 0.061(4) 0.120(7) 0.087(6) -0.010(5) 0.025(4) -0.003(4)
C1S 0.117(8) 0.119(8) 0.152(11) 0.000(7) 0.047(7) -0.015(6)
C1T 0.103(7) 0.152(9) 0.119(9) 0.077(7) 0.009(6) 0.023(6)
C1U 0.214(14) 0.188(13) 0.170(14) -0.087(10) 0.145(12) -0.083(11)
C1V 0.051(3) 0.050(3) 0.048(4) 0.007(2) 0.017(2) 0.002(2)
C1W 0.084(5) 0.055(4) 0.075(5) 0.004(3) 0.038(4) -0.003(3)
C1X 0.115(6) 0.059(4) 0.068(5) -0.014(3) 0.037(4) -0.014(4)
C1Y 0.070(4) 0.063(4) 0.124(7) 0.022(4) 0.035(4) 0.011(3)
C1Z 0.042(3) 0.068(4) 0.044(4) -0.013(3) 0.018(2) -0.013(2)
C2A 0.029(3) 0.097(5) 0.041(4) -0.017(3) 0.017(2) 0.004(3)
C2B 0.024(2) 0.087(4) 0.033(3) -0.015(3) 0.010(2) -0.008(2)
C2C 0.037(3) 0.085(4) 0.040(4) -0.017(3) 0.020(2) -0.017(3)
C2D 0.047(3) 0.100(5) 0.053(4) -0.029(3) 0.034(3) -0.033(3)
C2E 0.036(3) 0.137(7) 0.051(5) -0.049(4) 0.013(3) -0.023(3)
C2F 0.036(3) 0.110(6) 0.050(4) -0.027(4) 0.008(3) 0.003(3)
C2HB 0.18(2) 0.024(5) 0.076(10) 0.019(6) -0.014(10) -0.042(8)
C2IB 0.049(5) 0.045(5) 0.076(7) 0.002(4) 0.016(5) 0.001(4)
C2LB 0.062(7) 0.045(6) 0.068(7) -0.015(5) 0.014(6) -0.003(5)
C2M 0.073(4) 0.060(4) 0.090(5) 0.004(3) 0.027(4) 0.013(3)
C2O 0.054(4) 0.057(4) 0.072(5) 0.002(3) 0.010(3) 0.003(3)
C2R 0.074(4) 0.070(4) 0.049(4) -0.003(3) 0.017(3) 0.017(3)
C2S 0.129(7) 0.095(6) 0.069(6) -0.002(4) 0.035(5) 0.006(5)
C2T 0.202(12) 0.070(6) 0.164(11) -0.020(6) 0.113(10) -0.014(6)
C2U 0.116(7) 0.109(7) 0.093(7) -0.022(5) 0.021(5) 0.042(5)
C2V 0.037(3) 0.090(4) 0.036(3) -0.011(3) 0.007(2) 0.012(3)
C2W 0.084(5) 0.084(5) 0.039(4) -0.004(3) 0.006(3) 0.040(4)
C2X 0.043(3) 0.145(7) 0.051(5) 0.011(4) 0.007(3) 0.016(4)
C2Y 0.046(3) 0.089(5) 0.067(5) -0.015(3) 0.019(3) 0.006(3)
C3B 0.094(6) 0.122(7) 0.058(5) 0.026(4) 0.034(4) 0.047(5)
C3C 0.045(4) 0.165(9) 0.036(4) -0.014(4) 0.007(3) -0.004(4)
C3D 0.039(3) 0.107(5) 0.036(4) -0.021(3) -0.003(2) 0.004(3)
C3E 0.034(3) 0.094(5) 0.036(4) -0.005(3) -0.005(2) 0.017(3)
C2ZA 0.054(4) 0.148(8) 0.089(6) -0.062(6) 0.019(4) -0.031(4)
C2ZB 0.059(4) 0.220(11) 0.051(5) -0.051(6) 0.025(3) -0.036(5)
C3F 0.075(4) 0.093(5) 0.066(5) 0.026(4) 0.029(4) 0.048(4)
C3H 0.042(4) 0.148(8) 0.070(5) -0.048(5) 0.007(3) -0.019(4)
C3I 0.043(4) 0.138(7) 0.065(5) -0.032(4) 0.005(3) -0.024(4)
C3L 0.059(4) 0.113(6) 0.079(6) -0.038(4) 0.022(4) -0.025(4)
C3M 0.059(4) 0.091(5) 0.113(7) -0.021(5) 0.016(4) -0.029(4)
C3O 0.055(4) 0.049(3) 0.089(6) -0.022(3) 0.016(4) -0.010(3)
C3R 0.049(3) 0.062(4) 0.069(4) -0.015(3) 0.014(3) -0.009(3)
C3S 0.090(5) 0.084(5) 0.076(6) -0.005(4) 0.030(4) 0.004(4)
C3T 0.056(4) 0.114(6) 0.082(6) -0.024(4) 0.016(4) -0.032(4)
C3U 0.066(4) 0.062(4) 0.119(7) -0.008(4) 0.016(4) -0.004(3)
C3AA 0.040(6) 0.087(10) 0.065(8) 0.021(7) 0.004(6) 0.008(7)
C3VA 0.081(8) 0.059(7) 0.067(8) 0.023(6) 0.039(7) 0.028(6)
C3WA 0.089(8) 0.046(5) 0.077(8) -0.003(5) 0.040(6) 0.001(5)
C3XA 0.091(10) 0.058(7) 0.094(10) 0.000(6) 0.051(8) 0.016(6)
C3YA 0.123(12) 0.063(8) 0.124(13) 0.038(8) 0.013(10) 0.021(8)
C3Z 0.037(3) 0.079(4) 0.047(4) -0.009(3) 0.001(2) 0.001(3)
C4A 0.034(3) 0.068(4) 0.063(4) -0.022(3) 0.005(3) 0.008(2)
C4B 0.036(3) 0.053(3) 0.047(3) -0.015(2) 0.001(2) 0.000(2)
C4C 0.023(2) 0.043(3) 0.032(3) 0.0039(19) 0.0067(19) -0.0016(18)
C4E 0.031(3) 0.057(3) 0.035(3) -0.006(2) 0.003(2) 0.001(2)
C4F 0.023(2) 0.054(3) 0.052(4) -0.006(2) 0.005(2) -0.001(2)
C4H 0.055(3) 0.051(3) 0.048(4) 0.004(2) 0.021(3) 0.014(2)
C4DA 0.043(6) 0.036(6) 0.043(7) 0.008(5) 0.013(5) 0.013(5)
O4GA 0.049(4) 0.061(4) 0.040(4) -0.004(3) 0.014(3) 0.002(3)
C4IA 0.074(7) 0.043(6) 0.066(8) -0.001(5) 0.021(6) 0.013(5)
C4LA 0.087(10) 0.066(8) 0.061(9) 0.010(7) -0.007(8) 0.001(7)
C4MA 0.162(17) 0.061(10) 0.103(13) -0.019(9) 0.031(12) 0.015(10)
C4O 0.067(4) 0.079(5) 0.058(5) 0.007(3) 0.004(3) 0.012(3)
C4R 0.062(4) 0.069(4) 0.089(6) -0.003(3) 0.026(4) -0.010(3)
C4S 0.128(7) 0.077(5) 0.087(6) -0.010(4) 0.031(5) -0.009(5)
C4T 0.073(5) 0.149(9) 0.111(8) -0.006(6) 0.037(5) -0.009(5)
C4U 0.099(6) 0.071(5) 0.076(5) 0.011(4) 0.019(4) 0.011(4)
C4V 0.037(3) 0.156(8) 0.093(6) -0.061(6) 0.000(4) 0.023(4)
C4W 0.120(8) 0.182(11) 0.128(9) -0.034(8) 0.001(7) 0.100(8)
C4X 0.100(7) 0.158(9) 0.126(9) -0.069(7) 0.027(6) 0.054(6)
C4Y 0.195(13) 0.173(12) 0.273(19) -0.087(12) 0.190(14) -0.014(10)
C4Z 0.027(2) 0.048(3) 0.035(3) 0.007(2) 0.0065(19) 0.0038(19)
C5A 0.032(2) 0.051(3) 0.038(3) 0.001(2) 0.015(2) -0.005(2)
C5B 0.029(2) 0.052(3) 0.036(3) 0.004(2) 0.007(2) -0.002(2)
C5C 0.029(2) 0.050(3) 0.042(3) 0.005(2) 0.012(2) 0.0023(19)
C5D 0.035(3) 0.045(3) 0.042(3) 0.005(2) 0.014(2) 0.001(2)
C5E 0.041(3) 0.063(4) 0.051(4) 0.015(3) 0.010(2) 0.011(2)
C5F 0.040(3) 0.060(3) 0.044(3) -0.002(2) 0.009(2) -0.004(2)
C5H 0.055(4) 0.065(4) 0.080(5) 0.002(3) 0.031(3) 0.004(3)
C5I 0.067(4) 0.048(3) 0.074(5) 0.005(3) 0.017(3) -0.004(3)
C5L 0.084(5) 0.048(3) 0.069(5) 0.006(3) 0.027(3) -0.003(3)
C5M 0.114(6) 0.045(3) 0.096(6) 0.009(3) 0.055(5) 0.006(3)
C5O 0.060(4) 0.044(3) 0.051(4) -0.003(2) 0.010(3) 0.009(2)
C5R 0.055(3) 0.059(4) 0.062(4) -0.002(3) 0.022(3) -0.008(3)
C5S 0.076(5) 0.132(8) 0.140(9) 0.020(6) 0.060(6) 0.016(5)
C5T 0.141(8) 0.073(5) 0.123(8) -0.029(5) 0.065(6) -0.041(5)
C5U 0.109(7) 0.111(7) 0.135(9) 0.055(6) 0.022(6) -0.019(5)
C5V 0.032(3) 0.053(3) 0.042(3) -0.002(2) 0.010(2) -0.006(2)
C5W 0.044(3) 0.070(4) 0.071(5) -0.022(3) 0.007(3) -0.010(3)
C5X 0.068(4) 0.051(3) 0.049(4) -0.004(2) 0.013(3) -0.019(3)
C5Y 0.053(3) 0.061(4) 0.075(5) -0.005(3) 0.037(3) -0.007(3)
C6A 0.053(3) 0.051(3) 0.058(4) -0.007(3) 0.018(3) -0.003(2)
C6B 0.057(3) 0.058(4) 0.049(4) -0.011(3) 0.011(3) -0.001(3)
C6C 0.055(3) 0.060(4) 0.041(4) 0.003(3) 0.006(3) 0.007(3)
C6D 0.042(3) 0.045(3) 0.042(3) 0.011(2) -0.001(2) 0.007(2)
C5ZA 0.053(4) 0.078(4) 0.073(5) 0.016(3) 0.001(3) 0.009(3)
C6E 0.031(2) 0.047(3) 0.040(3) 0.002(2) -0.001(2) 0.000(2)
C6F 0.045(3) 0.053(3) 0.051(4) -0.002(2) 0.014(2) -0.008(2)
C5ZB 0.063(4) 0.084(5) 0.048(4) 0.013(3) 0.012(3) 0.018(3)
C6H 0.040(3) 0.066(4) 0.056(4) 0.017(3) 0.002(3) 0.013(2)
C6I 0.046(3) 0.057(3) 0.063(4) 0.014(3) 0.001(3) 0.012(2)
C6L 0.052(3) 0.068(4) 0.080(5) 0.026(3) 0.017(3) 0.014(3)
C6M 0.054(4) 0.075(5) 0.198(11) 0.070(6) 0.031(5) 0.019(3)
C6O 0.060(4) 0.046(4) 0.091(6) 0.020(3) -0.020(4) -0.015(3)
C6R 0.071(4) 0.093(5) 0.053(5) 0.013(3) 0.011(3) -0.004(4)
C6S 0.178(12) 0.166(11) 0.092(8) 0.001(7) 0.051(8) -0.060(9)
C6T 0.063(5) 0.162(9) 0.100(7) -0.002(6) 0.020(4) 0.035(5)
C6U 0.093(6) 0.087(6) 0.183(12) -0.005(6) 0.040(7) 0.005(5)
C6V 0.080(5) 0.056(4) 0.081(5) -0.002(3) 0.033(4) -0.007(3)
C6W 0.120(7) 0.059(4) 0.141(9) 0.009(4) 0.077(6) -0.004(4)
C6X 0.100(6) 0.058(4) 0.090(6) 0.012(4) 0.037(4) 0.018(4)
C6Y 0.112(7) 0.060(5) 0.125(8) -0.014(5) 0.008(6) -0.002(4)
C6Z 0.035(3) 0.046(3) 0.046(3) 0.003(2) 0.002(2) 0.005(2)
C7B 0.034(3) 0.077(4) 0.049(4) 0.031(3) 0.008(2) 0.010(2)
C7C 0.025(2) 0.038(2) 0.036(3) 0.0013(19) 0.0080(19) 0.0026(17)
C7D 0.033(3) 0.052(3) 0.041(3) 0.007(2) 0.009(2) -0.011(2)
C7E 0.032(2) 0.039(3) 0.039(3) 0.005(2) 0.003(2) 0.0002(19)
C7F 0.027(2) 0.058(3) 0.062(4) 0.023(3) 0.008(2) 0.001(2)
C7H 0.047(3) 0.055(3) 0.056(4) 0.005(3) 0.009(3) -0.012(2)
C7I 0.060(4) 0.066(4) 0.077(5) 0.005(3) 0.025(3) -0.016(3)
C7L 0.087(5) 0.074(5) 0.079(6) 0.002(4) -0.001(4) -0.009(4)
C7M 0.127(8) 0.132(9) 0.117(9) -0.025(7) 0.075(7) -0.009(6)
C7O 0.065(4) 0.074(5) 0.075(5) -0.026(4) 0.017(4) -0.023(3)
C7R 0.058(4) 0.070(4) 0.105(6) -0.006(4) 0.014(4) -0.012(3)
C7S 0.103(6) 0.076(5) 0.135(9) 0.012(5) 0.036(6) 0.005(4)
C7T 0.102(6) 0.063(4) 0.109(7) -0.021(4) 0.044(5) -0.010(4)
C7U 0.115(7) 0.104(7) 0.157(10) -0.007(6) 0.081(7) -0.006(5)
C7AA 0.041(6) 0.030(6) 0.044(6) 0.005(5) 0.017(4) 0.006(4)
C7VA 0.021(5) 0.075(8) 0.060(8) 0.033(6) 0.021(4) 0.012(4)
C7YA 0.074(8) 0.088(9) 0.062(9) 0.010(6) 0.041(6) -0.003(6)
C7WA 0.063(8) 0.050(7) 0.111(12) 0.047(7) 0.067(8) 0.013(6)
C7XA 0.022(6) 0.097(9) 0.069(9) 0.019(6) 0.028(6) -0.006(5)
C7Z 0.029(2) 0.041(3) 0.035(3) -0.0019(19) 0.0060(19) -0.0017(18)
C8 0.028(2) 0.036(2) 0.038(3) 0.0064(19) 0.0064(19) 0.0007(18)
C8A 0.027(2) 0.041(3) 0.036(3) 0.001(2) 0.0030(19) -0.0007(18)
C8B 0.029(2) 0.043(3) 0.033(3) 0.0047(19) 0.0077(19) 0.0005(18)
C8C 0.023(2) 0.042(3) 0.031(3) 0.0009(19) 0.0015(18) -0.0004(17)
C8E 0.023(2) 0.044(3) 0.032(3) 0.0031(19) 0.0057(18) -0.0028(18)
C8F 0.029(2) 0.039(3) 0.044(3) -0.003(2) 0.008(2) 0.0034(18)
C8H 0.034(3) 0.045(3) 0.070(4) 0.001(3) 0.002(2) -0.004(2)
C8I 0.042(3) 0.062(4) 0.085(5) 0.001(3) 0.012(3) -0.004(3)
C8L 0.056(3) 0.050(3) 0.073(5) 0.002(3) 0.016(3) -0.003(3)
C8M 0.097(5) 0.046(3) 0.065(5) 0.008(3) 0.015(4) -0.010(3)
C8O 0.064(4) 0.073(4) 0.044(4) -0.003(3) 0.006(3) -0.023(3)
C8R 0.079(5) 0.103(6) 0.079(6) -0.033(4) 0.033(4) -0.024(4)
C8S 0.047(7) 0.115(13) 0.088(11) -0.031(10) 0.016(6) -0.007(7)
C8T 0.143(16) 0.137(14) 0.107(15) 0.003(11) 0.090(13) -0.004(11)
C8U 0.065(7) 0.067(8) 0.054(8) -0.029(6) 0.013(5) -0.009(6)
C8V 0.038(3) 0.042(3) 0.047(3) 0.006(2) 0.012(2) 0.002(2)
C8W 0.073(4) 0.056(4) 0.053(4) 0.014(3) 0.002(3) 0.008(3)
C8X 0.071(4) 0.046(3) 0.086(5) 0.008(3) 0.039(4) 0.005(3)
C8Y 0.050(3) 0.046(3) 0.076(5) 0.001(3) 0.021(3) -0.003(2)
C8Z 0.031(2) 0.047(3) 0.039(3) -0.003(2) 0.006(2) -0.0005(19)
N1N 0.118(5) 0.093(4) 0.043(4) 0.008(3) 0.025(3) 0.042(4)
N1Q 0.077(4) 0.105(5) 0.048(4) 0.016(3) -0.005(3) 0.025(3)
N2N 0.050(3) 0.065(3) 0.105(5) -0.013(3) 0.002(3) 0.007(2)
N2Q 0.065(3) 0.086(4) 0.052(4) -0.007(3) 0.009(2) 0.020(3)
N3N 0.055(3) 0.117(5) 0.081(5) -0.027(4) 0.011(3) -0.029(3)
N3Q 0.047(3) 0.080(4) 0.063(4) -0.029(3) 0.003(2) -0.013(2)
N4N 0.087(5) 0.094(5) 0.094(5) 0.010(4) 0.023(4) 0.027(4)
N4Q 0.055(3) 0.061(3) 0.088(4) 0.010(3) 0.008(3) 0.004(2)
N5N 0.097(4) 0.060(3) 0.066(4) 0.000(3) 0.017(3) -0.012(3)
N5Q 0.056(3) 0.061(3) 0.067(4) 0.006(3) -0.002(2) -0.003(2)
N6N 0.059(3) 0.072(4) 0.111(5) 0.038(4) 0.006(3) 0.012(3)
N6Q 0.057(3) 0.073(3) 0.058(4) 0.012(3) 0.001(3) 0.005(2)
N7N 0.103(5) 0.066(4) 0.125(6) 0.016(4) -0.006(4) -0.026(3)
N7Q 0.076(4) 0.047(3) 0.083(4) 0.010(3) -0.022(3) -0.005(2)
N8N 0.070(3) 0.062(3) 0.049(3) -0.003(2) 0.009(2) 0.002(2)
N8Q 0.051(3) 0.099(4) 0.068(4) -0.027(3) 0.000(3) 0.001(3)
O1G 0.042(2) 0.047(2) 0.065(3) -0.0147(17) 0.0237(18) -0.0082(15)
O1P 0.062(3) 0.098(4) 0.060(3) 0.003(2) 0.007(2) 0.018(2)
O2G 0.110(4) 0.096(4) 0.061(3) -0.018(3) 0.030(3) -0.066(3)
O2P 0.076(3) 0.092(4) 0.093(4) 0.000(3) -0.023(3) 0.014(3)
O2Z 0.048(3) 0.174(6) 0.067(4) -0.048(3) 0.017(2) -0.034(3)
O3G 0.042(2) 0.121(4) 0.061(3) -0.042(3) 0.004(2) -0.010(2)
O3P 0.070(3) 0.054(2) 0.078(4) -0.008(2) -0.017(3) -0.007(2)
O4P 0.082(3) 0.082(3) 0.068(3) 0.007(2) -0.014(3) 0.013(2)
O5G 0.058(2) 0.045(2) 0.058(3) 0.0083(17) 0.0162(19) 0.0086(16)
O5P 0.074(3) 0.081(3) 0.059(3) 0.001(2) 0.003(2) 0.021(2)
O5Z 0.052(2) 0.087(3) 0.062(3) 0.010(2) 0.008(2) 0.007(2)
O6G 0.054(2) 0.051(2) 0.044(2) 0.0113(16) 0.0020(17) 0.0073(16)
O6P 0.089(4) 0.049(3) 0.155(6) 0.009(3) -0.055(4) -0.012(2)
O7G 0.050(2) 0.082(3) 0.047(3) 0.009(2) 0.0161(18) -0.0063(19)
O7P 0.084(3) 0.068(3) 0.066(3) -0.011(2) -0.004(3) -0.008(2)
O8G 0.0281(16) 0.0367(18) 0.049(2) 0.0066(14) 0.0087(14) 0.0003(12)
O8P 0.079(3) 0.089(3) 0.057(3) -0.001(2) 0.013(2) -0.010(2)
O1WA 0.079(5) 0.157(7) 0.088(5) 0.019(5) -0.008(4) 0.026(4)

loop_
_atom_type_symbol
_atom_type_description
_atom_type_scat_dispersion_real
_atom_type_scat_dispersion_imag
_atom_type_scat_source
C C 0.0051 0.0024 'International Tables Vol C Tables 4.2.6.8 and 6.1.1.4'
N N 0.0095 0.0049 'International Tables Vol C Tables 4.2.6.8 and 6.1.1.4'
O O 0.0162 0.009 'International Tables Vol C Tables 4.2.6.8 and 6.1.1.4'
H H 0 0 'International Tables Vol C Tables 4.2.6.8 and 6.1.1.4'

loop_
_geom_angle_atom_site_label_1
_geom_angle_atom_site_label_2
_geom_angle_atom_site_label_3
_geom_angle
C1F C1A C1B 117.4(5)
C1F C1A C1V 122.6(4)
C1B C1A C1V 120.0(5)
C1C C1B C1A 122.3(5)
C1C C1B H1B 118.9
C1A C1B H1B 118.9
C1B C1C C1D 118.4(4)
C1B C1C C4Z 119.5(4)
C1D C1C C4Z 122.1(4)
O1G C1D C1E 120.4(4)
O1G C1D C1C 118.5(4)
C1E C1D C1C 121.2(5)
C1D C1E C1F 117.9(5)
C1D C1E C1Z 122.0(5)
C1F C1E C1Z 120.1(5)
C1A C1F C1E 122.2(5)
C1A C1F H1F 118.9
C1E C1F H1F 118.9
O1G C1H C1IA 112.8(5)
O1G C1H C1IB 94.8(9)
O1G C1H H1H1 109
C1IA C1H H1H1 109
O1G C1H H1H2 109
C1IA C1H H1H2 109
H1H1 C1H H1H2 107.8
C1LA C1IA C1H 107.9(7)
C1LA C1IA H1I1 110.1
C1H C1IA H1I1 110.1
C1LA C1IA H1I2 110.1
C1H C1IA H1I2 110.1
H1I1 C1IA H1I2 108.4
C1IA C1LA C1M 112.5(7)
C1IA C1LA H1L1 109.1
C1M C1LA H1L1 109.1
C1IA C1LA H1L2 109.1
C1M C1LA H1L2 109.1
H1L1 C1LA H1L2 107.8
C1LB C1IB C1H 109.4(13)
C1IB C1LB C1M 101.3(13)
N1N C1M C1LA 121.7(8)
N1N C1M C1LB 80.6(9)
N1N C1M H1M1 106.9
C1LA C1M H1M1 106.9
N1N C1M H1M2 106.9
C1LA C1M H1M2 106.9
H1M1 C1M H1M2 106.7
O1P C1O N1Q 122.3(7)
O1P C1O N1N 125.2(7)
N1Q C1O N1N 112.4(7)
N1Q C1R C1S 107.7(8)
N1Q C1R C1U 112.4(9)
C1S C1R C1U 111.3(8)
N1Q C1R C1T 109.5(7)
C1S C1R C1T 107.8(9)
C1U C1R C1T 108.0(10)
C1R C1S H1S1 109.5
C1R C1S H1S2 109.5
H1S1 C1S H1S2 109.5
C1R C1S H1S3 109.5
H1S1 C1S H1S3 109.5
H1S2 C1S H1S3 109.5
C1R C1T H1T1 109.5
C1R C1T H1T2 109.5
H1T1 C1T H1T2 109.5
C1R C1T H1T3 109.5
H1T1 C1T H1T3 109.5
H1T2 C1T H1T3 109.5
C1R C1U H1U1 109.5
C1R C1U H1U2 109.5
H1U1 C1U H1U2 109.5
C1R C1U H1U3 109.5
H1U1 C1U H1U3 109.5
H1U2 C1U H1U3 109.5
C1W C1V C1Y 108.0(5)
C1W C1V C1A 112.9(5)
C1Y C1V C1A 110.8(5)
C1W C1V C1X 107.9(5)
C1Y C1V C1X 108.1(6)
C1A C1V C1X 109.0(5)
C1V C1W H1W1 109.5
C1V C1W H1W2 109.5
H1W1 C1W H1W2 109.5
C1V C1W H1W3 109.5
H1W1 C1W H1W3 109.5
H1W2 C1W H1W3 109.5
C1V C1X H1X1 109.5
C1V C1X H1X2 109.5
H1X1 C1X H1X2 109.5
C1V C1X H1X3 109.5
H1X1 C1X H1X3 109.5
H1X2 C1X H1X3 109.5
C1V C1Y H1Y1 109.5
C1V C1Y H1Y2 109.5
H1Y1 C1Y H1Y2 109.5
C1V C1Y H1Y3 109.5
H1Y1 C1Y H1Y3 109.5
H1Y2 C1Y H1Y3 109.5
C1E C1Z C2C 111.0(4)
C1E C1Z H1Z1 109.4
C2C C1Z H1Z1 109.4
C1E C1Z H1Z2 109.4
C2C C1Z H1Z2 109.4
H1Z1 C1Z H1Z2 108
C2F C2A C2B 117.2(7)
C2F C2A C2V 121.8(6)
C2B C2A C2V 121.1(5)
C2C C2B C2A 123.5(5)
C2C C2B H2B 118.2
C2A C2B H2B 118.2
C2B C2C C2D 117.8(6)
C2B C2C C1Z 119.8(5)
C2D C2C C1Z 122.2(6)
O2G C2D C2E 119.0(6)
O2G C2D C2C 120.3(7)
C2E C2D C2C 120.5(7)
C2D C2E C2F 120.2(6)
C2D C2E C2ZA 118.8(9)
C2F C2E C2ZA 120.9(8)
C2A C2F C2E 120.6(6)
C2A C2F H2F 119.7
C2E C2F H2F 119.7
O2G C2HB C2IB 101.0(17)
O2G C2HB H2H3 111.6
C2IB C2HB H2H3 111.6
O2G C2HB H2H4 111.6
C2IB C2HB H2H4 111.6
H2H3 C2HB H2H4 109.4
C2LB C2IB C2HB 108.0(13)
C2LB C2IB H2I3 110.1
C2HB C2IB H2I3 110.1
C2LB C2IB H2I4 110.1
C2HB C2IB H2I4 110.1
H2I3 C2IB H2I4 108.4
C2IB C2LB C2M 108.7(8)
C2IB C2LB H2L3 109.9
C2M C2LB H2L3 109.9
C2IB C2LB H2L4 109.9
C2M C2LB H2L4 109.9
H2L3 C2LB H2L4 108.3
C2LA C2IA C2HA 102(2)
O2G C2HA C2IA 148(4)
C2M C2LA C2IA 110.9(12)
N2N C2M C2LA 121.3(9)
N2N C2M C2LB 101.6(6)
N2N C2M H2M1 111.4
C2LB C2M H2M1 111.4
N2N C2M H2M2 111.4
C2LB C2M H2M2 111.4
H2M1 C2M H2M2 109.3
O2P C2O N2Q 123.1(7)
O2P C2O N2N 121.9(6)
N2Q C2O N2N 114.8(6)
C2T C2R N2Q 110.5(6)
C2T C2R C2S 111.6(8)
N2Q C2R C2S 108.9(6)
C2T C2R C2U 113.2(8)
N2Q C2R C2U 104.2(6)
C2S C2R C2U 108.0(7)
C2R C2S H2S1 109.5
C2R C2S H2S2 109.5
H2S1 C2S H2S2 109.5
C2R C2S H2S3 109.5
H2S1 C2S H2S3 109.5
H2S2 C2S H2S3 109.5
C2R C2T H2T1 109.5
C2R C2T H2T2 109.5
H2T1 C2T H2T2 109.5
C2R C2T H2T3 109.5
H2T1 C2T H2T3 109.5
H2T2 C2T H2T3 109.5
C2R C2U H2U1 109.5
C2R C2U H2U2 109.5
H2U1 C2U H2U2 109.5
C2R C2U H2U3 109.5
H2U1 C2U H2U3 109.5
H2U2 C2U H2U3 109.5
C2X C2V C2A 113.1(5)
C2X C2V C2Y 107.8(6)
C2A C2V C2Y 108.6(5)
C2X C2V C2W 107.3(5)
C2A C2V C2W 111.2(5)
C2Y C2V C2W 108.8(5)
C2V C2W H2W1 109.5
C2V C2W H2W2 109.5
H2W1 C2W H2W2 109.5
C2V C2W H2W3 109.5
H2W1 C2W H2W3 109.5
H2W2 C2W H2W3 109.5
C2V C2X H2X1 109.5
C2V C2X H2X2 109.5
H2X1 C2X H2X2 109.5
C2V C2X H2X3 109.5
H2X1 C2X H2X3 109.5
H2X2 C2X H2X3 109.5
C2V C2Y H2Y1 109.5
C2V C2Y H2Y2 109.5
H2Y1 C2Y H2Y2 109.5
C2V C2Y H2Y3 109.5
H2Y1 C2Y H2Y3 109.5
H2Y2 C2Y H2Y3 109.5
C3AB C3B C3C 112.9(10)
C3C C3B C3AA 125.5(8)
C3C C3B H3B 117.3
C3AA C3B H3B 117.3
C3B C3C C3D 119.6(7)
C3B C3C C2ZB 117.9(9)
C3D C3C C2ZB 122.5(9)
C3E C3D O3G 121.2(7)
C3E C3D C3C 120.9(7)
O3G C3D C3C 117.7(6)
C3D C3E C3F 119.4(7)
C3D C3E C3Z 121.0(6)
C3F C3E C3Z 119.6(6)
O2Z C2ZA C2E 114.1(8)
O2Z C2ZA H2Z1 108.7
C2E C2ZA H2Z1 108.7
O2Z C2ZA H2Z2 108.7
C2E C2ZA H2Z2 108.7
H2Z1 C2ZA H2Z2 107.6
O2Z C2ZB C3C 110.7(6)
O2Z C2ZB H2Z3 109.5
C3C C2ZB H2Z3 109.5
O2Z C2ZB H2Z4 109.5
C3C C2ZB H2Z4 109.5
H2Z3 C2ZB H2Z4 108.1
C3AB C3F C3E 115.4(10)
C3E C3F C3AA 126.5(8)
C3E C3F H3F 116.7
C3AA C3F H3F 116.7
O3G C3H C3I 106.5(6)
O3G C3H H3H1 110.4
C3I C3H H3H1 110.4
O3G C3H H3H2 110.4
C3I C3H H3H2 110.4
H3H1 C3H H3H2 108.6
C3L C3I C3H 113.5(7)
C3L C3I H3I1 108.9
C3H C3I H3I1 108.9
C3L C3I H3I2 108.9
C3H C3I H3I2 108.9
H3I1 C3I H3I2 107.7
C3I C3L C3M 112.6(7)
C3I C3L H3L1 109.1
C3M C3L H3L1 109.1
C3I C3L H3L2 109.1
C3M C3L H3L2 109.1
H3L1 C3L H3L2 107.8
N3N C3M C3L 111.9(6)
N3N C3M H3M1 109.2
C3L C3M H3M1 109.2
N3N C3M H3M2 109.2
C3L C3M H3M2 109.2
H3M1 C3M H3M2 107.9
O3P C3O N3N 124.0(6)
O3P C3O N3Q 123.1(7)
N3N C3O N3Q 112.8(7)
N3Q C3R C3T 105.4(6)
N3Q C3R C3U 113.4(5)
C3T C3R C3U 111.7(6)
N3Q C3R C3S 109.4(5)
C3T C3R C3S 108.9(6)
C3U C3R C3S 108.1(6)
C3R C3S H3S1 109.5
C3R C3S H3S2 109.5
H3S1 C3S H3S2 109.5
C3R C3S H3S3 109.5
H3S1 C3S H3S3 109.5
H3S2 C3S H3S3 109.5
C3R C3T H3T1 109.5
C3R C3T H3T2 109.5
H3T1 C3T H3T2 109.5
C3R C3T H3T3 109.5
H3T1 C3T H3T3 109.5
H3T2 C3T H3T3 109.5
C3R C3U H3U1 109.5
C3R C3U H3U2 109.5
H3U1 C3U H3U2 109.5
C3R C3U H3U3 109.5
H3U1 C3U H3U3 109.5
H3U2 C3U H3U3 109.5
C3B C3AA C3VA 127.5(10)
C3B C3AA C3F 105.5(11)
C3VA C3AA C3F 126.2(11)
C3XA C3VA C3AA 112.9(11)
C3XA C3VA C3WA 108.5(12)
C3AA C3VA C3WA 105.0(9)
C3XA C3VA C3YA 111.4(11)
C3AA C3VA C3YA 112.0(12)
C3WA C3VA C3YA 106.6(11)
C3VA C3WA H3W1 109.5
C3VA C3WA H3W2 109.5
H3W1 C3WA H3W2 109.5
C3VA C3WA H3W3 109.5
H3W1 C3WA H3W3 109.5
H3W2 C3WA H3W3 109.5
C3VA C3XA H3X1 109.5
C3VA C3XA H3X2 109.5
H3X1 C3XA H3X2 109.5
C3VA C3XA H3X3 109.5
H3X1 C3XA H3X3 109.5
H3X2 C3XA H3X3 109.5
C3VA C3YA H3Y1 109.5
C3VA C3YA H3Y2 109.5
H3Y1 C3YA H3Y2 109.5
C3VA C3YA H3Y3 109.5
H3Y1 C3YA H3Y3 109.5
H3Y2 C3YA H3Y3 109.5
C3F C3AB C3B 128.9(15)
C3F C3AB C3VB 117.7(14)
C3B C3AB C3VB 113.4(14)
C3WB C3VB C3YB 106(2)
C3WB C3VB C3XB 111.8(19)
C3YB C3VB C3XB 108.5(18)
C3WB C3VB C3AB 102.7(16)
C3YB C3VB C3AB 112.6(17)
C3XB C3VB C3AB 114.8(15)
C4E C3Z C3E 112.4(5)
C4E C3Z H3Z1 109.1
C3E C3Z H3Z1 109.1
C4E C3Z H3Z2 109.1
C3E C3Z H3Z2 109.1
H3Z1 C3Z H3Z2 107.9
C4F C4A C4B 117.9(5)
C4F C4A C4V 120.6(5)
C4B C4A C4V 121.5(5)
C4C C4B C4A 122.1(5)
C4C C4B H4B 119
C4A C4B H4B 119
C4B C4C C4DA 116.9(6)
C4B C4C C4DB 117.9(6)
C4B C4C C4Z 121.3(4)
C4DA C4C C4Z 120.0(6)
C4DB C4C C4Z 120.1(6)
C4F C4E C4DB 117.9(7)
C4F C4E C4DA 115.4(6)
C4F C4E C3Z 120.5(4)
C4DB C4E C3Z 121.3(7)
C4DA C4E C3Z 121.4(6)
C4E C4F C4A 122.6(4)
C4E C4F H4F 118.7
C4A C4F H4F 118.7
O4GB C4H C4IB 108.1(6)
O4GA C4H C4IA 112.2(6)
O4GA C4H H4H1 109.2
C4IA C4H H4H1 109.2
O4GA C4H H4H2 109.2
C4IA C4H H4H2 109.2
H4H1 C4H H4H2 107.9
O4GA C4DA C4C 112.4(8)
O4GA C4DA C4E 127.2(9)
C4C C4DA C4E 120.4(8)
C4DA O4GA C4H 125.8(8)
C4LA C4IA C4H 108.4(10)
C4LA C4IA H4I1 110
C4H C4IA H4I1 110
C4LA C4IA H4I2 110
C4H C4IA H4I2 110
H4I1 C4IA H4I2 108.4
C4MA C4LA C4IA 105.5(13)
C4MA C4LA H4L1 110.6
C4IA C4LA H4L1 110.6
C4MA C4LA H4L2 110.6
C4IA C4LA H4L2 110.6
H4L1 C4LA H4L2 108.8
N4N C4MA C4LA 104.6(14)
N4N C4MA H4M1 110.8
C4LA C4MA H4M1 110.8
N4N C4MA H4M2 110.8
C4LA C4MA H4M2 110.8
H4M1 C4MA H4M2 108.9
O4GB C4DB C4E 120.0(10)
O4GB C4DB C4C 123.1(10)
C4E C4DB C4C 116.8(9)
C4DB O4GB C4H 119.1(8)
C4H C4IB C4LB 108.2(8)
C4MB C4LB C4IB 112.4(12)
C4LB C4MB N4N 110.3(11)
O4P C4O N4N 123.7(7)
O4P C4O N4Q 123.6(6)
N4N C4O N4Q 112.7(6)
N4Q C4R C4T 110.6(7)
N4Q C4R C4U 109.6(6)
C4T C4R C4U 112.8(7)
N4Q C4R C4S 104.6(6)
C4T C4R C4S 109.8(8)
C4U C4R C4S 109.2(6)
C4R C4S H4S1 109.5
C4R C4S H4S2 109.5
H4S1 C4S H4S2 109.5
C4R C4S H4S3 109.5
H4S1 C4S H4S3 109.5
H4S2 C4S H4S3 109.5
C4R C4T H4T1 109.5
C4R C4T H4T2 109.5
H4T1 C4T H4T2 109.5
C4R C4T H4T3 109.5
H4T1 C4T H4T3 109.5
H4T2 C4T H4T3 109.5
C4R C4U H4U1 109.5
C4R C4U H4U2 109.5
H4U1 C4U H4U2 109.5
C4R C4U H4U3 109.5
H4U1 C4U H4U3 109.5
H4U2 C4U H4U3 109.5
C4X C4V C4Y 113.3(11)
C4X C4V C4A 114.0(6)
C4Y C4V C4A 108.9(8)
C4X C4V C4W 104.4(9)
C4Y C4V C4W 105.4(10)
C4A C4V C4W 110.5(8)
C4V C4W H4W1 109.5
C4V C4W H4W2 109.5
H4W1 C4W H4W2 109.5
C4V C4W H4W3 109.5
H4W1 C4W H4W3 109.5
H4W2 C4W H4W3 109.5
C4V C4X H4X1 109.5
C4V C4X H4X2 109.5
H4X1 C4X H4X2 109.5
C4V C4X H4X3 109.5
H4X1 C4X H4X3 109.5
H4X2 C4X H4X3 109.5
C4V C4Y H4Y1 109.5
C4V C4Y H4Y2 109.5
H4Y1 C4Y H4Y2 109.5
C4V C4Y H4Y3 109.5
H4Y1 C4Y H4Y3 109.5
H4Y2 C4Y H4Y3 109.5
C1C C4Z C4C 111.2(4)
C1C C4Z H4Z1 109.4
C4C C4Z H4Z1 109.4
C1C C4Z H4Z2 109.4
C4C C4Z H4Z2 109.4
H4Z1 C4Z H4Z2 108
C5F C5A C5B 117.3(5)
C5F C5A C5V 121.4(5)
C5B C5A C5V 121.3(4)
C5A C5B C5C 123.1(5)
C5A C5B H5B 118.5
C5C C5B H5B 118.5
C5D C5C C5B 117.8(5)
C5D C5C C8Z 122.6(5)
C5B C5C C8Z 119.5(4)
C5E C5D O5G 119.8(4)
C5E C5D C5C 120.8(5)
O5G C5D C5C 119.0(5)
C5D C5E C5F 120.0(5)
C5D C5E C5ZA 120.4(6)
C5F C5E C5ZA 119.5(6)
C5A C5F C5E 120.7(5)
C5A C5F H5F 119.6
C5E C5F H5F 119.6
O5G C5H C5I 107.7(5)
O5G C5H H5H1 110.2
C5I C5H H5H1 110.2
O5G C5H H5H2 110.2
C5I C5H H5H2 110.2
H5H1 C5H H5H2 108.5
C5H C5I C5L 112.4(6)
C5H C5I H5I1 109.1
C5L C5I H5I1 109.1
C5H C5I H5I2 109.1
C5L C5I H5I2 109.1
H5I1 C5I H5I2 107.9
C5M C5L C5I 112.2(6)
C5M C5L H5L1 109.2
C5I C5L H5L1 109.2
C5M C5L H5L2 109.2
C5I C5L H5L2 109.2
H5L1 C5L H5L2 107.9
N5N C5M C5L 113.0(6)
N5N C5M H5M1 109
C5L C5M H5M1 109
N5N C5M H5M2 109
C5L C5M H5M2 109
H5M1 C5M H5M2 107.8
O5P C5O N5N 122.4(6)
O5P C5O N5Q 123.2(6)
N5N C5O N5Q 114.4(5)
N5Q C5R C5T 110.1(6)
N5Q C5R C5S 108.2(6)
C5T C5R C5S 110.7(7)
N5Q C5R C5U 105.8(6)
C5T C5R C5U 111.7(7)
C5S C5R C5U 110.2(7)
C5R C5S H5S1 109.5
C5R C5S H5S2 109.5
H5S1 C5S H5S2 109.5
C5R C5S H5S3 109.5
H5S1 C5S H5S3 109.5
H5S2 C5S H5S3 109.5
C5R C5T H5T1 109.5
C5R C5T H5T2 109.5
H5T1 C5T H5T2 109.5
C5R C5T H5T3 109.5
H5T1 C5T H5T3 109.5
H5T2 C5T H5T3 109.5
C5R C5U H5U1 109.5
C5R C5U H5U2 109.5
H5U1 C5U H5U2 109.5
C5R C5U H5U3 109.5
H5U1 C5U H5U3 109.5
H5U2 C5U H5U3 109.5
C5W C5V C5A 111.8(4)
C5W C5V C5X 108.0(5)
C5A C5V C5X 111.1(4)
C5W C5V C5Y 108.7(5)
C5A C5V C5Y 108.1(4)
C5X C5V C5Y 109.1(5)
C5V C5W H5W1 109.5
C5V C5W H5W2 109.5
H5W1 C5W H5W2 109.5
C5V C5W H5W3 109.5
H5W1 C5W H5W3 109.5
H5W2 C5W H5W3 109.5
C5V C5X H5X1 109.5
C5V C5X H5X2 109.5
H5X1 C5X H5X2 109.5
C5V C5X H5X3 109.5
H5X1 C5X H5X3 109.5
H5X2 C5X H5X3 109.5
C5V C5Y H5Y1 109.5
C5V C5Y H5Y2 109.5
H5Y1 C5Y H5Y2 109.5
C5V C5Y H5Y3 109.5
H5Y1 C5Y H5Y3 109.5
H5Y2 C5Y H5Y3 109.5
C6B C6A C6F 117.3(5)
C6B C6A C6V 120.6(5)
C6F C6A C6V 122.0(6)
C6C C6B C6A 121.3(6)
C6C C6B H6B 119.4
C6A C6B H6B 119.4
C6B C6C C6D 119.1(6)
C6B C6C C5ZB 118.2(6)
C6D C6C C5ZB 122.6(5)
C6E C6D C6C 120.9(5)
C6E C6D O6G 120.7(5)
C6C C6D O6G 118.0(5)
O5Z C5ZA C5E 113.0(6)
O5Z C5ZA H5Z1 109
C5E C5ZA H5Z1 109
O5Z C5ZA H5Z2 109
C5E C5ZA H5Z2 109
H5Z1 C5ZA H5Z2 107.8
C6D C6E C6F 119.4(5)
C6D C6E C6Z 121.4(5)
C6F C6E C6Z 119.2(5)
C6E C6F C6A 121.9(6)
C6E C6F H6F 119.1
C6A C6F H6F 119.1
O5Z C5ZB C6C 112.4(5)
O5Z C5ZB H5Z3 109.1
C6C C5ZB H5Z3 109.1
O5Z C5ZB H5Z4 109.1
C6C C5ZB H5Z4 109.1
H5Z3 C5ZB H5Z4 107.9
O6G C6H C6I 107.0(5)
O6G C6H H6H1 110.3
C6I C6H H6H1 110.3
O6G C6H H6H2 110.3
C6I C6H H6H2 110.3
H6H1 C6H H6H2 108.6
C6L C6I C6H 113.5(5)
C6L C6I H6I1 108.9
C6H C6I H6I1 108.9
C6L C6I H6I2 108.9
C6H C6I H6I2 108.9
H6I1 C6I H6I2 107.7
C6I C6L C6M 114.8(7)
C6I C6L H6L1 108.6
C6M C6L H6L1 108.6
C6I C6L H6L2 108.6
C6M C6L H6L2 108.6
H6L1 C6L H6L2 107.5
N6N C6M C6L 112.9(6)
N6N C6M H6M1 109
C6L C6M H6M1 109
N6N C6M H6M2 109
C6L C6M H6M2 109
H6M1 C6M H6M2 107.8
O6P C6O N6Q 120.8(9)
O6P C6O N6N 123.7(7)
N6Q C6O N6N 115.5(6)
N6Q C6R C6U 112.0(7)
N6Q C6R C6T 106.1(6)
C6U C6R C6T 114.4(8)
N6Q C6R C6S 109.5(8)
C6U C6R C6S 109.5(8)
C6T C6R C6S 105.0(8)
C6R C6S H6S1 109.5
C6R C6S H6S2 109.5
H6S1 C6S H6S2 109.5
C6R C6S H6S3 109.5
H6S1 C6S H6S3 109.5
H6S2 C6S H6S3 109.5
C6R C6T H6T1 109.5
C6R C6T H6T2 109.5
H6T1 C6T H6T2 109.5
C6R C6T H6T3 109.5
H6T1 C6T H6T3 109.5
H6T2 C6T H6T3 109.5
C6R C6U H6U1 109.5
C6R C6U H6U2 109.5
H6U1 C6U H6U2 109.5
C6R C6U H6U3 109.5
H6U1 C6U H6U3 109.5
H6U2 C6U H6U3 109.5
C6Y C6V C6A 111.9(7)
C6Y C6V C6W 112.1(7)
C6A C6V C6W 112.4(6)
C6Y C6V C6X 108.5(7)
C6A C6V C6X 106.5(5)
C6W C6V C6X 104.9(7)
C6V C6W H6W1 109.5
C6V C6W H6W2 109.5
H6W1 C6W H6W2 109.5
C6V C6W H6W3 109.5
H6W1 C6W H6W3 109.5
H6W2 C6W H6W3 109.5
C6V C6X H6X1 109.5
C6V C6X H6X2 109.5
H6X1 C6X H6X2 109.5
C6V C6X H6X3 109.5
H6X1 C6X H6X3 109.5
H6X2 C6X H6X3 109.5
C6V C6Y H6Y1 109.5
C6V C6Y H6Y2 109.5
H6Y1 C6Y H6Y2 109.5
C6V C6Y H6Y3 109.5
H6Y1 C6Y H6Y3 109.5
H6Y2 C6Y H6Y3 109.5
C7E C6Z C6E 112.9(4)
C7E C6Z H6Z1 109
C6E C6Z H6Z1 109
C7E C6Z H6Z2 109
C6E C6Z H6Z2 109
H6Z1 C6Z H6Z2 107.8
C7AA C7B C7C 123.7(6)
C7C C7B C7AB 120.4(7)
C7AA C7B H7B 118.1
C7C C7B H7B 118.1
C7B C7C C7D 118.9(4)
C7B C7C C7Z 121.2(4)
C7D C7C C7Z 119.9(4)
O7G C7D C7C 113.0(4)
O7G C7D C7E 125.0(5)
C7C C7D C7E 120.9(4)
C7F C7E C7D 117.4(4)
C7F C7E C6Z 120.5(4)
C7D C7E C6Z 122.0(4)
C7AB C7F C7E 121.6(7)
C7E C7F C7AA 122.2(5)
C7E C7F H7F 118.9
C7AA C7F H7F 118.9
O7G C7H C7I 114.8(5)
O7G C7H H7H1 108.6
C7I C7H H7H1 108.6
O7G C7H H7H2 108.6
C7I C7H H7H2 108.6
H7H1 C7H H7H2 107.5
C7H C7I C7L 107.0(6)
C7H C7I H7I1 110.3
C7L C7I H7I1 110.3
C7H C7I H7I2 110.3
C7L C7I H7I2 110.3
H7I1 C7I H7I2 108.6
C7M C7L C7I 110.9(8)
C7M C7L H7L1 109.5
C7I C7L H7L1 109.5
C7M C7L H7L2 109.5
C7I C7L H7L2 109.5
H7L1 C7L H7L2 108.1
N7N C7M C7L 110.7(8)
N7N C7M H7M1 109.5
C7L C7M H7M1 109.5
N7N C7M H7M2 109.5
C7L C7M H7M2 109.5
H7M1 C7M H7M2 108.1
O7P C7O N7Q 125.8(6)
O7P C7O N7N 121.4(8)
N7Q C7O N7N 112.8(7)
C7U C7R N7Q 112.7(7)
C7U C7R C7S 114.9(9)
N7Q C7R C7S 105.2(6)
C7U C7R C7T 108.6(7)
N7Q C7R C7T 108.3(7)
C7S C7R C7T 106.9(7)
C7R C7S H7S1 109.5
C7R C7S H7S2 109.5
H7S1 C7S H7S2 109.5
C7R C7S H7S3 109.5
H7S1 C7S H7S3 109.5
H7S2 C7S H7S3 109.5
C7R C7T H7T1 109.5
C7R C7T H7T2 109.5
H7T1 C7T H7T2 109.5
C7R C7T H7T3 109.5
H7T1 C7T H7T3 109.5
H7T2 C7T H7T3 109.5
C7R C7U H7U1 109.5
C7R C7U H7U2 109.5
H7U1 C7U H7U2 109.5
C7R C7U H7U3 109.5
H7U1 C7U H7U3 109.5
H7U2 C7U H7U3 109.5
C7B C7AA C7F 113.4(7)
C7B C7AA C7VA 119.2(7)
C7F C7AA C7VA 123.9(8)
C7WA C7VA C7XA 114.9(10)
C7WA C7VA C7AA 113.4(9)
C7XA C7VA C7AA 112.3(8)
C7WA C7VA C7YA 103.8(10)
C7XA C7VA C7YA 103.0(11)
C7AA C7VA C7YA 108.3(9)
C7VA C7YA H7Y1 109.5
C7VA C7YA H7Y2 109.5
H7Y1 C7YA H7Y2 109.5
C7VA C7YA H7Y3 109.5
H7Y1 C7YA H7Y3 109.5
H7Y2 C7YA H7Y3 109.5
C7VA C7WA H7W1 109.5
C7VA C7WA H7W2 109.5
H7W1 C7WA H7W2 109.5
C7VA C7WA H7W3 109.5
H7W1 C7WA H7W3 109.5
H7W2 C7WA H7W3 109.5
C7VA C7XA H7X1 109.5
C7VA C7XA H7X2 109.5
H7X1 C7XA H7X2 109.5
C7VA C7XA H7X3 109.5
H7X1 C7XA H7X3 109.5
H7X2 C7XA H7X3 109.5
C7F C7AB C7B 114.4(9)
C7F C7AB C7VB 119.0(10)
C7B C7AB C7VB 125.6(11)
C7XB C7VB C7YB 113.8(17)
C7XB C7VB C7AB 103.2(16)
C7YB C7VB C7AB 114.1(15)
C7XB C7VB C7WB 113.9(19)
C7YB C7VB C7WB 102.1(17)
C7AB C7VB C7WB 110.0(15)
C8C C7Z C7C 112.2(4)
C8C C7Z H7Z1 109.2
C7C C7Z H7Z1 109.2
C8C C7Z H7Z2 109.2
C7C C7Z H7Z2 109.2
H7Z1 C7Z H7Z2 107.9
C8E C8 O8G 119.6(4)
C8E C8 C8C 121.5(4)
O8G C8 C8C 119.0(4)
C8F C8A C8B 117.1(4)
C8F C8A C8V 123.4(4)
C8B C8A C8V 119.6(4)
C8C C8B C8A 122.4(5)
C8C C8B H8B 118.8
C8A C8B H8B 118.8
C8B C8C C8 118.1(4)
C8B C8C C7Z 119.4(4)
C8 C8C C7Z 122.5(4)
C8 C8E C8F 117.8(4)
C8 C8E C8Z 121.9(4)
C8F C8E C8Z 120.3(4)
C8A C8F C8E 122.5(4)
C8A C8F H8F 118.7
C8E C8F H8F 118.7
O8G C8H C8I 107.6(4)
O8G C8H H8H1 110.2
C8I C8H H8H1 110.2
O8G C8H H8H2 110.2
C8I C8H H8H2 110.2
H8H1 C8H H8H2 108.5
C8L C8I C8H 113.6(5)
C8L C8I H8I1 108.8
C8H C8I H8I1 108.8
C8L C8I H8I2 108.8
C8H C8I H8I2 108.8
H8I1 C8I H8I2 107.7
C8I C8L C8M 112.0(5)
C8I C8L H8L1 109.2
C8M C8L H8L1 109.2
C8I C8L H8L2 109.2
C8M C8L H8L2 109.2
H8L1 C8L H8L2 107.9
N8N C8M C8L 111.4(6)
N8N C8M H8M1 109.4
C8L C8M H8M1 109.4
N8N C8M H8M2 109.4
C8L C8M H8M2 109.4
H8M1 C8M H8M2 108
O8P C8O N8Q 125.2(6)
O8P C8O N8N 119.5(7)
N8Q C8O N8N 115.3(6)
C8TB C8R N8Q 115.4(17)
C8S C8R N8Q 110.3(9)
C8TB C8R C8SB 116(2)
N8Q C8R C8SB 101.9(14)
C8S C8R C8T 113.0(12)
N8Q C8R C8T 111.5(9)
C8S C8R C8U 111.4(10)
N8Q C8R C8U 105.8(7)
C8T C8R C8U 104.5(11)
C8TB C8R C8UB 114(2)
N8Q C8R C8UB 102.1(13)
C8SB C8R C8UB 105.6(17)
C8R C8S H8S1 109.5
C8R C8S H8S2 109.5
H8S1 C8S H8S2 109.5
C8R C8S H8S3 109.5
H8S1 C8S H8S3 109.5
H8S2 C8S H8S3 109.5
C8R C8T H8T1 109.5
C8R C8T H8T2 109.5
H8T1 C8T H8T2 109.5
C8R C8T H8T3 109.5
H8T1 C8T H8T3 109.5
H8T2 C8T H8T3 109.5
C8R C8U H8U1 109.5
C8R C8U H8U2 109.5
H8U1 C8U H8U2 109.5
C8R C8U H8U3 109.5
H8U1 C8U H8U3 109.5
H8U2 C8U H8U3 109.5
C8X C8V C8A 112.6(4)
C8X C8V C8Y 109.5(5)
C8A C8V C8Y 110.2(4)
C8X C8V C8W 107.9(5)
C8A C8V C8W 108.9(4)
C8Y C8V C8W 107.5(5)
C8V C8W H8W1 109.5
C8V C8W H8W2 109.5
H8W1 C8W H8W2 109.5
C8V C8W H8W3 109.5
H8W1 C8W H8W3 109.5
H8W2 C8W H8W3 109.5
C8V C8X H8X1 109.5
C8V C8X H8X2 109.5
H8X1 C8X H8X2 109.5
C8V C8X H8X3 109.5
H8X1 C8X H8X3 109.5
H8X2 C8X H8X3 109.5
C8V C8Y H8Y1 109.5
C8V C8Y H8Y2 109.5
H8Y1 C8Y H8Y2 109.5
C8V C8Y H8Y3 109.5
H8Y1 C8Y H8Y3 109.5
H8Y2 C8Y H8Y3 109.5
C5C C8Z C8E 111.6(4)
C5C C8Z H8Z1 109.3
C8E C8Z H8Z1 109.3
C5C C8Z H8Z2 109.3
C8E C8Z H8Z2 109.3
H8Z1 C8Z H8Z2 108
C1O N1N C1M 119.1(7)
C1O N1N H1N 120.5
C1M N1N H1N 120.5
C1O N1Q C1R 125.8(6)
C1O N1Q H1Q 117.1
C1R N1Q H1Q 117.1
C2O N2N C2M 122.5(6)
C2O N2N H2N 118.8
C2M N2N H2N 118.8
C2O N2Q C2R 126.7(6)
C2O N2Q H2Q 116.7
C2R N2Q H2Q 116.7
C3O N3N C3M 122.5(7)
C3O N3N H3N 118.8
C3M N3N H3N 118.8
C3O N3Q C3R 124.2(6)
C3O N3Q H3Q 117.9
C3R N3Q H3Q 117.9
C4MA N4N C4O 125.7(12)
C4O N4N C4MB 118.1(8)
C4MA N4N H4N 117.2
C4O N4N H4N 117.1
C4O N4Q C4R 122.5(6)
C4O N4Q H4Q 118.8
C4R N4Q H4Q 118.8
C5O N5N C5M 122.4(6)
C5O N5N H5N 118.8
C5M N5N H5N 118.8
C5O N5Q C5R 127.4(5)
C5O N5Q H5Q 116.3
C5R N5Q H5Q 116.3
C6O N6N C6M 120.9(8)
C6O N6N H6N 119.6
C6M N6N H6N 119.6
C6O N6Q C6R 126.6(6)
C6O N6Q H6Q 116.7
C6R N6Q H6Q 116.7
C7O N7N C7M 123.4(8)
C7O N7N H7N 118.3
C7M N7N H7N 118.3
C7O N7Q C7R 124.8(6)
C7O N7Q H7Q 117.6
C7R N7Q H7Q 117.6
C8O N8N C8M 122.5(6)
C8O N8N H8N 118.8
C8M N8N H8N 118.8
C8O N8Q C8R 127.1(6)
C8O N8Q H8Q 116.5
C8R N8Q H8Q 116.5
C1D O1G C1H 110.8(4)
C2D O2G C2HB 112.8(8)
C2D O2G C2HA 119.6(19)
C2ZA O2Z C2ZB 114.4(8)
C3D O3G C3H 113.3(5)
C5D O5G C5H 115.0(5)
C5ZB O5Z C5ZA 111.6(6)
C6D O6G C6H 114.9(4)
C7D O7G C7H 121.4(5)
C8 O8G C8H 111.0(3)
C1ET O2ET H2ET 109.5
O2ET C1ET C2ET 120(3)
O2ET C1ET H1E1 107.3
C2ET C1ET H1E1 107.3
O2ET C1ET H1E2 107.3
C2ET C1ET H1E2 107.4
H1E1 C1ET H1E2 106.9
C1ET C2ET H2E1 109.5
C1ET C2ET H2E2 109.5
H2E1 C2ET H2E2 109.5
C1ET C2ET H2E3 109.4
H2E1 C2ET H2E3 109.5
H2E2 C2ET H2E3 109.5

loop_
_geom_bond_atom_site_label_1
_geom_bond_atom_site_label_2
_geom_bond_distance
C1A C1F 1.399(7)
C1A C1B 1.403(7)
C1A C1V 1.536(7)
C1B C1C 1.386(7)
C1B H1B 0.95
C1C C1D 1.406(7)
C1C C4Z 1.516(7)
C1D O1G 1.386(6)
C1D C1E 1.399(7)
C1E C1F 1.404(7)
C1E C1Z 1.519(7)
C1F H1F 0.95
C1H O1G 1.449(7)
C1H C1IA 1.538(9)
C1H C1IB 1.571(16)
C1H H1H1 0.99
C1H H1H2 0.99
C1IA C1LA 1.498(11)
C1IA H1I1 0.99
C1IA H1I2 0.99
C1LA C1M 1.540(10)
C1LA H1L1 0.99
C1LA H1L2 0.99
C1IB C1LB 1.548(18)
C1LB C1M 1.640(16)
C1M N1N 1.467(12)
C1M H1M1 0.99
C1M H1M2 0.99
C1O O1P 1.208(8)
C1O N1Q 1.337(10)
C1O N1N 1.357(9)
C1R N1Q 1.482(11)
C1R C1S 1.487(13)
C1R C1U 1.515(13)
C1R C1T 1.516(13)
C1S H1S1 0.98
C1S H1S2 0.98
C1S H1S3 0.98
C1T H1T1 0.98
C1T H1T2 0.98
C1T H1T3 0.98
C1U H1U1 0.98
C1U H1U2 0.98
C1U H1U3 0.98
C1V C1W 1.516(8)
C1V C1Y 1.531(9)
C1V C1X 1.538(10)
C1W H1W1 0.98
C1W H1W2 0.98
C1W H1W3 0.98
C1X H1X1 0.98
C1X H1X2 0.98
C1X H1X3 0.98
C1Y H1Y1 0.98
C1Y H1Y2 0.98
C1Y H1Y3 0.98
C1Z C2C 1.526(8)
C1Z H1Z1 0.99
C1Z H1Z2 0.99
C2A C2F 1.383(9)
C2A C2B 1.403(8)
C2A C2V 1.522(9)
C2B C2C 1.389(9)
C2B H2B 0.95
C2C C2D 1.408(8)
C2D O2G 1.339(9)
C2D C2E 1.367(11)
C2E C2F 1.428(11)
C2E C2ZA 1.521(9)
C2F H2F 0.95
C2HB O2G 1.35(3)
C2HB C2IB 1.575(14)
C2HB H2H3 0.99
C2HB H2H4 0.99
C2IB C2LB 1.534(12)
C2IB H2I3 0.99
C2IB H2I4 0.99
C2LB C2M 1.600(11)
C2LB H2L3 0.99
C2LB H2L4 0.99
C2IA C2LA 1.525(15)
C2IA C2HA 1.56(2)
C2HA O2G 1.49(4)
C2LA C2M 1.497(13)
C2M N2N 1.465(8)
C2M H2M1 0.99
C2M H2M2 0.99
C2O O2P 1.225(8)
C2O N2Q 1.335(8)
C2O N2N 1.349(9)
C2R C2T 1.466(12)
C2R N2Q 1.478(8)
C2R C2S 1.550(11)
C2R C2U 1.550(11)
C2S H2S1 0.98
C2S H2S2 0.98
C2S H2S3 0.98
C2T H2T1 0.98
C2T H2T2 0.98
C2T H2T3 0.98
C2U H2U1 0.98
C2U H2U2 0.98
C2U H2U3 0.98
C2V C2X 1.520(8)
C2V C2Y 1.532(8)
C2V C2W 1.545(8)
C2W H2W1 0.98
C2W H2W2 0.98
C2W H2W3 0.98
C2X H2X1 0.98
C2X H2X2 0.98
C2X H2X3 0.98
C2Y H2Y1 0.98
C2Y H2Y2 0.98
C2Y H2Y3 0.98
C3B C3AB 1.348(15)
C3B C3C 1.375(12)
C3B C3AA 1.504(17)
C3B H3B 0.95
C3C C3D 1.418(11)
C3C C2ZB 1.550(11)
C3D C3E 1.346(9)
C3D O3G 1.413(9)
C3E C3F 1.378(10)
C3E C3Z 1.530(9)
C2ZA O2Z 1.364(11)
C2ZA H2Z1 0.99
C2ZA H2Z2 0.99
C2ZB O2Z 1.406(9)
C2ZB H2Z3 0.99
C2ZB H2Z4 0.99
C3F C3AB 1.318(15)
C3F C3AA 1.517(16)
C3F H3F 0.95
C3H O3G 1.424(7)
C3H C3I 1.516(12)
C3H H3H1 0.99
C3H H3H2 0.99
C3I C3L 1.512(10)
C3I H3I1 0.99
C3I H3I2 0.99
C3L C3M 1.543(12)
C3L H3L1 0.99
C3L H3L2 0.99
C3M N3N 1.481(9)
C3M H3M1 0.99
C3M H3M2 0.99
C3O O3P 1.252(9)
C3O N3N 1.327(10)
C3O N3Q 1.360(8)
C3R N3Q 1.493(9)
C3R C3T 1.513(9)
C3R C3U 1.520(10)
C3R C3S 1.565(10)
C3S H3S1 0.98
C3S H3S2 0.98
C3S H3S3 0.98
C3T H3T1 0.98
C3T H3T2 0.98
C3T H3T3 0.98
C3U H3U1 0.98
C3U H3U2 0.98
C3U H3U3 0.98
C3AA C3VA 1.51(2)
C3VA C3XA 1.467(17)
C3VA C3WA 1.523(18)
C3VA C3YA 1.529(17)
C3WA H3W1 0.98
C3WA H3W2 0.98
C3WA H3W3 0.98
C3XA H3X1 0.98
C3XA H3X2 0.98
C3XA H3X3 0.98
C3YA H3Y1 0.98
C3YA H3Y2 0.98
C3YA H3Y3 0.98
C3AB C3VB 1.46(3)
C3VB C3WB 1.49(3)
C3VB C3YB 1.53(3)
C3VB C3XB 1.52(3)
C3Z C4E 1.512(8)
C3Z H3Z1 0.99
C3Z H3Z2 0.99
C4A C4F 1.383(8)
C4A C4B 1.393(7)
C4A C4V 1.524(9)
C4B C4C 1.365(7)
C4B H4B 0.95
C4C C4DA 1.368(12)
C4C C4DB 1.440(14)
C4C C4Z 1.531(6)
C4E C4F 1.365(7)
C4E C4DB 1.424(14)
C4E C4DA 1.443(12)
C4F H4F 0.95
C4H O4GA 1.382(8)
C4H O4GB 1.420(8)
C4H C4IB 1.498(10)
C4H C4IA 1.572(11)
C4H H4H1 0.99
C4H H4H2 0.99
C4DA O4GA 1.355(13)
C4IA C4LA 1.555(14)
C4IA H4I1 0.99
C4IA H4I2 0.99
C4LA C4MA 1.540(16)
C4LA H4L1 0.99
C4LA H4L2 0.99
C4MA N4N 1.229(16)
C4MA H4M1 0.99
C4MA H4M2 0.99
C4DB O4GB 1.381(15)
C4IB C4LB 1.532(14)
C4LB C4MB 1.510(15)
C4MB N4N 1.694(19)
C4O O4P 1.211(8)
C4O N4N 1.366(9)
C4O N4Q 1.380(9)
C4R N4Q 1.465(9)
C4R C4T 1.493(11)
C4R C4U 1.532(11)
C4R C4S 1.543(11)
C4S H4S1 0.98
C4S H4S2 0.98
C4S H4S3 0.98
C4T H4T1 0.98
C4T H4T2 0.98
C4T H4T3 0.98
C4U H4U1 0.98
C4U H4U2 0.98
C4U H4U3 0.98
C4V C4X 1.482(12)
C4V C4Y 1.491(16)
C4V C4W 1.556(15)
C4W H4W1 0.98
C4W H4W2 0.98
C4W H4W3 0.98
C4X H4X1 0.98
C4X H4X2 0.98
C4X H4X3 0.98
C4Y H4Y1 0.98
C4Y H4Y2 0.98
C4Y H4Y3 0.98
C4Z H4Z1 0.99
C4Z H4Z2 0.99
C5A C5F 1.377(8)
C5A C5B 1.396(7)
C5A C5V 1.525(7)
C5B C5C 1.397(7)
C5B H5B 0.95
C5C C5D 1.386(7)
C5C C8Z 1.523(7)
C5D C5E 1.368(8)
C5D O5G 1.383(6)
C5E C5F 1.417(8)
C5E C5ZA 1.528(8)
C5F H5F 0.95
C5H O5G 1.415(8)
C5H C5I 1.508(9)
C5H H5H1 0.99
C5H H5H2 0.99
C5I C5L 1.529(9)
C5I H5I1 0.99
C5I H5I2 0.99
C5L C5M 1.509(9)
C5L H5L1 0.99
C5L H5L2 0.99
C5M N5N 1.448(9)
C5M H5M1 0.99
C5M H5M2 0.99
C5O O5P 1.230(7)
C5O N5N 1.351(8)
C5O N5Q 1.350(8)
C5R N5Q 1.470(8)
C5R C5T 1.498(10)
C5R C5S 1.507(10)
C5R C5U 1.513(11)
C5S H5S1 0.98
C5S H5S2 0.98
C5S H5S3 0.98
C5T H5T1 0.98
C5T H5T2 0.98
C5T H5T3 0.98
C5U H5U1 0.98
C5U H5U2 0.98
C5U H5U3 0.98
C5V C5W 1.513(7)
C5V C5X 1.532(8)
C5V C5Y 1.533(7)
C5W H5W1 0.98
C5W H5W2 0.98
C5W H5W3 0.98
C5X H5X1 0.98
C5X H5X2 0.98
C5X H5X3 0.98
C5Y H5Y1 0.98
C5Y H5Y2 0.98
C5Y H5Y3 0.98
C6A C6B 1.391(9)
C6A C6F 1.404(8)
C6A C6V 1.533(9)
C6B C6C 1.388(8)
C6B H6B 0.95
C6C C6D 1.402(8)
C6C C5ZB 1.531(9)
C6D C6E 1.358(8)
C6D O6G 1.407(6)
C5ZA O5Z 1.394(8)
C5ZA H5Z1 0.99
C5ZA H5Z2 0.99
C6E C6F 1.384(8)
C6E C6Z 1.531(8)
C6F H6F 0.95
C5ZB O5Z 1.395(8)
C5ZB H5Z3 0.99
C5ZB H5Z4 0.99
C6H O6G 1.430(6)
C6H C6I 1.515(9)
C6H H6H1 0.99
C6H H6H2 0.99
C6I C6L 1.497(9)
C6I H6I1 0.99
C6I H6I2 0.99
C6L C6M 1.514(10)
C6L H6L1 0.99
C6L H6L2 0.99
C6M N6N 1.447(9)
C6M H6M1 0.99
C6M H6M2 0.99
C6O O6P 1.243(9)
C6O N6Q 1.340(8)
C6O N6N 1.363(11)
C6R N6Q 1.479(10)
C6R C6U 1.489(12)
C6R C6T 1.492(11)
C6R C6S 1.548(12)
C6S H6S1 0.98
C6S H6S2 0.98
C6S H6S3 0.98
C6T H6T1 0.98
C6T H6T2 0.98
C6T H6T3 0.98
C6U H6U1 0.98
C6U H6U2 0.98
C6U H6U3 0.98
C6V C6Y 1.502(11)
C6V C6W 1.538(11)
C6V C6X 1.555(11)
C6W H6W1 0.98
C6W H6W2 0.98
C6W H6W3 0.98
C6X H6X1 0.98
C6X H6X2 0.98
C6X H6X3 0.98
C6Y H6Y1 0.98
C6Y H6Y2 0.98
C6Y H6Y3 0.98
C6Z C7E 1.507(7)
C6Z H6Z1 0.99
C6Z H6Z2 0.99
C7B C7AA 1.371(10)
C7B C7C 1.367(7)
C7B C7AB 1.428(12)
C7B H7B 0.95
C7C C7D 1.389(7)
C7C C7Z 1.521(6)
C7D O7G 1.380(6)
C7D C7E 1.411(7)
C7E C7F 1.377(7)
C7F C7AB 1.391(13)
C7F C7AA 1.463(11)
C7F H7F 0.95
C7H O7G 1.391(7)
C7H C7I 1.508(9)
C7H H7H1 0.99
C7H H7H2 0.99
C7I C7L 1.569(10)
C7I H7I1 0.99
C7I H7I2 0.99
C7L C7M 1.492(12)
C7L H7L1 0.99
C7L H7L2 0.99
C7M N7N 1.427(13)
C7M H7M1 0.99
C7M H7M2 0.99
C7O O7P 1.248(8)
C7O N7Q 1.291(9)
C7O N7N 1.350(9)
C7R C7U 1.457(11)
C7R N7Q 1.467(9)
C7R C7S 1.499(12)
C7R C7T 1.599(11)
C7S H7S1 0.98
C7S H7S2 0.98
C7S H7S3 0.98
C7T H7T1 0.98
C7T H7T2 0.98
C7T H7T3 0.98
C7U H7U1 0.98
C7U H7U2 0.98
C7U H7U3 0.98
C7AA C7VA 1.526(13)
C7VA C7WA 1.482(16)
C7VA C7XA 1.503(15)
C7VA C7YA 1.574(19)
C7YA H7Y1 0.98
C7YA H7Y2 0.98
C7YA H7Y3 0.98
C7WA H7W1 0.98
C7WA H7W2 0.98
C7WA H7W3 0.98
C7XA H7X1 0.98
C7XA H7X2 0.98
C7XA H7X3 0.98
C7AB C7VB 1.54(2)
C7VB C7XB 1.51(3)
C7VB C7YB 1.51(3)
C7VB C7WB 1.59(3)
C7Z C8C 1.517(7)
C7Z H7Z1 0.99
C7Z H7Z2 0.99
C8 C8E 1.395(7)
C8 O8G 1.395(5)
C8 C8C 1.400(7)
C8A C8F 1.393(7)
C8A C8B 1.405(7)
C8A C8V 1.524(7)
C8B C8C 1.384(7)
C8B H8B 0.95
C8E C8F 1.395(7)
C8E C8Z 1.528(7)
C8F H8F 0.95
C8H O8G 1.432(6)
C8H C8I 1.536(8)
C8H H8H1 0.99
C8H H8H2 0.99
C8I C8L 1.487(9)
C8I H8I1 0.99
C8I H8I2 0.99
C8L C8M 1.535(8)
C8L H8L1 0.99
C8L H8L2 0.99
C8M N8N 1.413(9)
C8M H8M1 0.99
C8M H8M2 0.99
C8O O8P 1.261(8)
C8O N8Q 1.337(9)
C8O N8N 1.358(8)
C8R C8TB 1.33(4)
C8R C8S 1.386(16)
C8R N8Q 1.474(9)
C8R C8SB 1.58(4)
C8R C8T 1.581(19)
C8R C8U 1.595(14)
C8R C8UB 1.76(3)
C8S H8S1 0.98
C8S H8S2 0.98
C8S H8S3 0.98
C8T H8T1 0.98
C8T H8T2 0.98
C8T H8T3 0.98
C8U H8U1 0.98
C8U H8U2 0.98
C8U H8U3 0.98
C8V C8X 1.515(8)
C8V C8Y 1.531(7)
C8V C8W 1.553(8)
C8W H8W1 0.98
C8W H8W2 0.98
C8W H8W3 0.98
C8X H8X1 0.98
C8X H8X2 0.98
C8X H8X3 0.98
C8Y H8Y1 0.98
C8Y H8Y2 0.98
C8Y H8Y3 0.98
C8Z H8Z1 0.99
C8Z H8Z2 0.99
N1N H1N 0.88
N1Q H1Q 0.88
N2N H2N 0.88
N2Q H2Q 0.88
N3N H3N 0.88
N3Q H3Q 0.88
N4N H4N 0.88
N4Q H4Q 0.88
N5N H5N 0.88
N5Q H5Q 0.88
N6N H6N 0.88
N6Q H6Q 0.88
N7N H7N 0.88
N7Q H7Q 0.88
N8N H8N 0.88
N8Q H8Q 0.88
O2ET C1ET 1.464(10)
O2ET H2ET 0.84
C1ET C2ET 1.504(19)
C1ET H1E1 0.99
C1ET H1E2 0.99
C2ET H2E1 0.98
C2ET H2E2 0.98
C2ET H2E3 0.98
